data_4104354
loop_
_publ_author_name
'Jian-Rong Li'
'Daren J. Timmons'
'Hong-Cai Zhou'

_publ_contact_author
;
Hong-Cai Zhou
Department of Chemistry, Texas A&M University, 
PO Box 30012, College Station, TX 77842-3012, USA
;
_publ_contact_author_email zhou@mail.chem.tamu.edu
_publ_section_title
;
 Interconversion between Molecular Polyhedra and Metal-Organic Frameworks
;
_journal_name_full 'Journal of the American Chemical Society'
_journal_page_first 6368
_journal_page_last 6369
_journal_paper_doi 10.1021/ja901731z
_journal_volume 131
_journal_year 2009
_chemical_formula_moiety 'C204 H174 Cu12 N18 O60'
_chemical_formula_sum 'C204 H174 Cu12 N18 O60'
_chemical_formula_weight 4600.09
_chemical_name_common none
_chemical_name_systematic
; 
 ? 
;
_space_group_IT_number 14
_symmetry_cell_setting monoclinic
_symmetry_space_group_name_Hall '-P 2yn'
_symmetry_space_group_name_H-M 'P 1 21/n 1'
_atom_sites_solution_hydrogens geom
_atom_sites_solution_primary direct
_atom_sites_solution_secondary difmap
_audit_creation_method SHELXL-97
_cell_angle_alpha 90.00
_cell_angle_beta 97.338(2)
_cell_angle_gamma 90.00
_cell_formula_units_Z 2
_cell_length_a 23.2928(17)
_cell_length_b 27.637(2)
_cell_length_c 24.0457(16)
_cell_measurement_reflns_used 8539
_cell_measurement_temperature 213(2)
_cell_measurement_theta_max 26.4901
_cell_measurement_theta_min 2.2981
_cell_volume 15352.5(19)
_computing_cell_refinement 'Bruker SMART'
_computing_data_collection 'Bruker SMART'
_computing_data_reduction 'Bruker SAINT'
_computing_molecular_graphics 'Bruker SHELXTL'
_computing_publication_material 'Bruker SHELXTL'
_computing_structure_refinement 'SHELXL-97 (Sheldrick, 1997)'
_computing_structure_solution 'SHELXS-97 (Sheldrick, 1990)'
_diffrn_ambient_temperature 213(2)
_diffrn_measured_fraction_theta_full 0.996
_diffrn_measured_fraction_theta_max 0.996
_diffrn_measurement_device_type 'BRUKE SMART APEX'
_diffrn_measurement_method 'omega scans'
_diffrn_radiation_monochromator graphite
_diffrn_radiation_source 'fine-focus sealed tube'
_diffrn_radiation_type MoK\a
_diffrn_radiation_wavelength 0.71073
_diffrn_reflns_av_R_equivalents 0.0435
_diffrn_reflns_av_sigmaI/netI 0.0588
_diffrn_reflns_limit_h_max 28
_diffrn_reflns_limit_h_min -28
_diffrn_reflns_limit_k_max 29
_diffrn_reflns_limit_k_min -34
_diffrn_reflns_limit_l_max 18
_diffrn_reflns_limit_l_min -29
_diffrn_reflns_number 76887
_diffrn_reflns_theta_full 26.00
_diffrn_reflns_theta_max 26.00
_diffrn_reflns_theta_min 1.13
_exptl_absorpt_coefficient_mu 0.872
_exptl_absorpt_correction_T_max 1.0000
_exptl_absorpt_correction_T_min 0.9443
_exptl_absorpt_correction_type multi-scan
_exptl_absorpt_process_details SADABS
_exptl_crystal_colour block
_exptl_crystal_density_diffrn 0.995
_exptl_crystal_density_method 'not measured'
_exptl_crystal_description blue-green
_exptl_crystal_F_000 4704
_exptl_crystal_size_max 0.36
_exptl_crystal_size_mid 0.34
_exptl_crystal_size_min 0.32
_refine_diff_density_max 1.367
_refine_diff_density_min -1.030
_refine_diff_density_rms 0.110
_refine_ls_extinction_method none
_refine_ls_goodness_of_fit_ref 1.003
_refine_ls_hydrogen_treatment constr
_refine_ls_matrix_type full
_refine_ls_number_parameters 1319
_refine_ls_number_reflns 30046
_refine_ls_number_restraints 18
_refine_ls_restrained_S_all 1.008
_refine_ls_R_factor_all 0.0795
_refine_ls_R_factor_gt 0.0602
_refine_ls_shift/su_max 0.001
_refine_ls_shift/su_mean 0.000
_refine_ls_structure_factor_coef Fsqd
_refine_ls_weighting_details 'calc w=1/[\s^2^(Fo^2^)+(0.1185P)^2^] where P=(Fo^2^+2Fc^2^)/3'
_refine_ls_weighting_scheme calc
_refine_ls_wR_factor_gt 0.1674
_refine_ls_wR_factor_ref 0.1795
_reflns_number_gt 21041
_reflns_number_total 30046
_reflns_threshold_expression I>2sigma(I)
_cod_data_source_file ja901731z_si_002_1.cif
_cod_data_source_block 1
_cod_original_cell_volume 15352.3(19)
_cod_original_sg_symbol_H-M 'P 21/n'
_cod_database_code 4104354

loop_
_symmetry_equiv_pos_as_xyz
'x, y, z'
'-x+1/2, y+1/2, -z+1/2'
'-x, -y, -z'
'x-1/2, -y-1/2, z-1/2'

loop_
_atom_site_label
_atom_site_type_symbol
_atom_site_fract_x
_atom_site_fract_y
_atom_site_fract_z
_atom_site_U_iso_or_equiv
_atom_site_adp_type
_atom_site_occupancy
_atom_site_symmetry_multiplicity
_atom_site_calc_flag
_atom_site_refinement_flags
Cu1 Cu -0.082201(18) -0.329839(14) 0.573199(17) 0.02698(11) Uani 1 1 d .
Cu2 Cu -0.054302(18) -0.241072(14) 0.550794(17) 0.02650(11) Uani 1 1 d .
Cu3 Cu 0.118900(17) 0.052561(15) 0.891582(16) 0.02481(11) Uani 1 1 d .
Cu4 Cu 0.085493(17) 0.039329(15) 0.785088(16) 0.02510(11) Uani 1 1 d .
Cu5 Cu 0.388715(17) -0.097068(15) 0.446717(17) 0.02703(11) Uani 1 1 d .
Cu6 Cu 0.281894(17) -0.075902(16) 0.461062(17) 0.02749(11) Uani 1 1 d .
O1 O -0.04775(12) -0.31623(9) 0.65038(11) 0.0376(6) Uani 1 1 d .
O2 O -0.03022(11) -0.23769(9) 0.63284(10) 0.0352(6) Uani 1 1 d .
O3 O 0.08977(11) -0.01313(9) 0.90070(10) 0.0338(6) Uani 1 1 d .
O4 O 0.06587(11) -0.02612(9) 0.80826(9) 0.0324(6) Uani 1 1 d .
O5 O 0.19250(11) 0.02685(10) 0.87335(10) 0.0362(6) Uani 1 1 d .
O6 O 0.16442(11) 0.01812(9) 0.78032(10) 0.0342(6) Uani 1 1 d .
O7 O 0.30974(11) -0.06622(10) 0.54033(10) 0.0365(6) Uani 1 1 d .
O8 O 0.40235(11) -0.07984(10) 0.52716(10) 0.0386(6) Uani 1 1 d .
O9 O 0.30329(11) -0.00915(9) 0.44486(11) 0.0370(6) Uani 1 1 d .
O10 O 0.39124(11) -0.02904(9) 0.42407(11) 0.0374(6) Uani 1 1 d .
O11 O 0.27864(11) -0.14532(9) 0.47389(11) 0.0394(6) Uani 1 1 d .
O12 O 0.37117(11) -0.16395(9) 0.46750(11) 0.0389(6) Uani 1 1 d .
O13 O 0.26727(11) -0.08733(10) 0.37995(10) 0.0380(6) Uani 1 1 d .
O14 O 0.35688(10) -0.11159(10) 0.36905(10) 0.0350(6) Uani 1 1 d .
O15 O 0.02103(11) -0.26779(8) 0.54033(11) 0.0330(6) Uani 1 1 d .
O16 O -0.00519(11) -0.34483(9) 0.55225(11) 0.0343(6) Uani 1 1 d .
O17 O -0.08597(12) -0.26043(9) 0.47417(10) 0.0359(6) Uani 1 1 d .
O18 O -0.11584(11) -0.33489(9) 0.49479(10) 0.0370(6) Uani 1 1 d .
O19 O -0.01047(10) -0.06187(9) 0.19597(9) 0.0309(5) Uani 1 1 d .
O20 O -0.04007(11) -0.07626(9) 0.10496(10) 0.0344(6) Uani 1 1 d .
O21 O 0.15186(12) 0.29717(9) 0.40672(12) 0.0407(6) Uani 1 1 d .
O22 O 0.13185(11) 0.22280(9) 0.43394(11) 0.0391(6) Uani 1 1 d .
O23 O -0.11007(12) -0.10652(9) 0.22318(10) 0.0365(6) Uani 1 1 d .
O24 O -0.14191(12) -0.11665(9) 0.13188(10) 0.0397(6) Uani 1 1 d .
O25 O -0.10149(13) -0.40315(9) 0.59362(11) 0.0427(7) Uani 1 1 d .
H25B H -0.0966 -0.4110 0.6320 0.051 Uiso 1 1 calc R
O26 O -0.0363(2) -0.16904(11) 0.52228(15) 0.0843(13) Uani 1 1 d D
H26A H -0.0415 -0.1479 0.5524 0.101 Uiso 1 1 d R
O27 O 0.05141(14) 0.02317(12) 0.69930(11) 0.0517(8) Uani 1 1 d .
H27A H 0.0127 0.0128 0.6944 0.062 Uiso 1 1 calc R
O28 O 0.15565(11) 0.05894(9) 0.97831(9) 0.0324(6) Uani 1 1 d .
O29 O 0.48071(11) -0.11390(11) 0.44199(13) 0.0507(8) Uani 1 1 d .
O30 O 0.19284(13) -0.06063(16) 0.46984(15) 0.0743(11) Uani 1 1 d .
N1 N 0.00581(19) -0.23118(13) 0.89546(14) 0.0538(10) Uani 1 1 d .
H1A H 0.0033 -0.2480 0.9256 0.065 Uiso 1 1 calc R
N2 N 0.25904(14) -0.36567(11) 0.51820(14) 0.0413(8) Uani 1 1 d .
H2A H 0.2778 -0.3930 0.5211 0.050 Uiso 1 1 calc R
N3 N -0.19515(18) -0.32097(13) 0.23286(15) 0.0562(11) Uani 1 1 d .
H3B H -0.2103 -0.3449 0.2125 0.067 Uiso 1 1 calc R
N4 N 0.42636(13) -0.03520(12) 0.78684(12) 0.0370(7) Uani 1 1 d .
H4B H 0.4591 -0.0366 0.8087 0.044 Uiso 1 1 calc R
N5 N 0.22882(14) -0.11398(12) 0.12006(13) 0.0388(8) Uani 1 1 d .
H5A H 0.2465 -0.1190 0.0908 0.047 Uiso 1 1 calc R
N6 N 0.17687(18) 0.02946(15) 1.06529(15) 0.0558(10) Uani 1 1 d .
N7 N 0.5797(3) -0.1108(5) 0.4345(4) 0.284(10) Uani 1 1 d DU
N8 N 0.1078(4) -0.0254(4) 0.4728(4) 0.183(4) Uani 1 1 d .
N28 N 0.36122(19) 0.18323(15) 0.3302(2) 0.0798(16) Uani 1 1 d .
H28B H 0.3854 0.1964 0.3099 0.096 Uiso 1 1 calc R
C1 C -0.03412(16) -0.27309(13) 0.66558(15) 0.0340(8) Uani 1 1 d .
C2 C -0.02197(18) -0.26392(13) 0.72687(15) 0.0376(9) Uani 1 1 d .
C3 C -0.0300(2) -0.30130(14) 0.76445(17) 0.0456(10) Uani 1 1 d .
H3A H -0.0411 -0.3320 0.7501 0.055 Uiso 1 1 calc R
C4 C -0.0223(2) -0.29462(15) 0.82183(18) 0.0547(12) Uani 1 1 d .
H4A H -0.0282 -0.3199 0.8466 0.066 Uiso 1 1 calc R
C5 C -0.0052(2) -0.24838(14) 0.84142(17) 0.0490(11) Uani 1 1 d .
C6 C 0.02120(19) -0.18343(14) 0.89434(15) 0.0404(9) Uani 1 1 d .
C7 C 0.0367(2) -0.15156(14) 0.93908(15) 0.0432(10) Uani 1 1 d .
H7A H 0.0370 -0.1615 0.9765 0.052 Uiso 1 1 calc R
C8 C 0.05136(18) -0.10501(14) 0.92598(15) 0.0375(9) Uani 1 1 d .
H8A H 0.0620 -0.0830 0.9553 0.045 Uiso 1 1 calc R
C9 C 0.05105(15) -0.08946(13) 0.87088(14) 0.0290(7) Uani 1 1 d .
C10 C 0.06997(15) -0.03881(12) 0.85875(15) 0.0300(8) Uani 1 1 d .
C11 C 0.03488(16) -0.12062(12) 0.82649(14) 0.0310(8) Uani 1 1 d .
H11A H 0.0336 -0.1100 0.7892 0.037 Uiso 1 1 calc R
C12 C 0.02047(17) -0.16834(13) 0.83842(14) 0.0345(8) Uani 1 1 d .
C13 C 0.00375(19) -0.20993(13) 0.80362(15) 0.0393(9) Uani 1 1 d .
C14 C -0.00538(17) -0.21805(13) 0.74594(15) 0.0350(8) Uani 1 1 d .
H14A H -0.0004 -0.1930 0.7206 0.042 Uiso 1 1 calc R
C15 C 0.03063(15) -0.31266(12) 0.54336(14) 0.0290(7) Uani 1 1 d .
C16 C 0.09026(16) -0.32909(13) 0.53506(15) 0.0330(8) Uani 1 1 d .
C17 C 0.10555(17) -0.37719(14) 0.54221(17) 0.0403(9) Uani 1 1 d .
H17A H 0.0779 -0.3996 0.5514 0.048 Uiso 1 1 calc R
C18 C 0.16138(18) -0.39339(14) 0.53611(18) 0.0445(10) Uani 1 1 d .
H18A H 0.1710 -0.4264 0.5398 0.053 Uiso 1 1 calc R
C19 C 0.20140(16) -0.36011(14) 0.52468(16) 0.0357(8) Uani 1 1 d .
C20 C 0.28273(16) -0.32144(15) 0.50646(16) 0.0385(9) Uani 1 1 d .
C21 C 0.33846(18) -0.30972(16) 0.49788(19) 0.0474(10) Uani 1 1 d .
H21A H 0.3674 -0.3335 0.4990 0.057 Uiso 1 1 calc R
C22 C 0.35027(17) -0.26193(16) 0.48758(18) 0.0455(10) Uani 1 1 d .
H22A H 0.3878 -0.2529 0.4813 0.055 Uiso 1 1 calc R
C23 C 0.30666(16) -0.22621(14) 0.48630(16) 0.0355(8) Uani 1 1 d .
C24 C 0.32058(16) -0.17500(14) 0.47458(15) 0.0350(8) Uani 1 1 d .
C25 C 0.25217(16) -0.23827(14) 0.49464(15) 0.0352(8) Uani 1 1 d .
H25A H 0.2234 -0.2143 0.4933 0.042 Uiso 1 1 calc R
C26 C 0.23850(16) -0.28623(13) 0.50516(15) 0.0332(8) Uani 1 1 d .
C27 C 0.18695(16) -0.31044(13) 0.51713(16) 0.0336(8) Uani 1 1 d .
C28 C 0.13083(15) -0.29539(13) 0.52313(15) 0.0326(8) Uani 1 1 d .
H28A H 0.1207 -0.2625 0.5191 0.039 Uiso 1 1 calc R
C29 C -0.11067(16) -0.30052(13) 0.46111(15) 0.0313(8) Uani 1 1 d .
C30 C -0.13538(15) -0.30723(12) 0.40199(15) 0.0298(8) Uani 1 1 d .
C31 C -0.15860(17) -0.35224(13) 0.38346(16) 0.0366(9) Uani 1 1 d .
H31A H -0.1591 -0.3777 0.4093 0.044 Uiso 1 1 calc R
C32 C -0.18084(19) -0.35994(14) 0.32777(17) 0.0448(10) Uani 1 1 d .
H32A H -0.1969 -0.3900 0.3158 0.054 Uiso 1 1 calc R
C33 C -0.17869(18) -0.32235(14) 0.29063(17) 0.0410(9) Uani 1 1 d .
C34 C -0.1836(2) -0.27551(16) 0.21321(18) 0.0539(12) Uani 1 1 d .
C35 C -0.1916(3) -0.25814(19) 0.15834(19) 0.0781(19) Uani 1 1 d .
H35A H -0.2078 -0.2777 0.1284 0.094 Uiso 1 1 calc R
C36 C -0.1750(3) -0.21158(18) 0.14970(19) 0.0735(18) Uani 1 1 d .
H36A H -0.1798 -0.1992 0.1130 0.088 Uiso 1 1 calc R
C37 C -0.1507(2) -0.18131(15) 0.19422(16) 0.0458(11) Uani 1 1 d .
C38 C -0.13317(16) -0.13096(14) 0.18203(16) 0.0370(9) Uani 1 1 d .
C39 C -0.14330(17) -0.19910(14) 0.24842(16) 0.0388(9) Uani 1 1 d .
H39A H -0.1270 -0.1795 0.2783 0.047 Uiso 1 1 calc R
C40 C -0.16014(19) -0.24616(14) 0.25841(16) 0.0409(9) Uani 1 1 d .
C41 C -0.15556(17) -0.27616(13) 0.30828(16) 0.0362(9) Uani 1 1 d .
C42 C -0.13433(16) -0.26926(13) 0.36363(16) 0.0343(8) Uani 1 1 d .
H42A H -0.1191 -0.2390 0.3758 0.041 Uiso 1 1 calc R
C43 C 0.20182(16) 0.01612(13) 0.82373(15) 0.0313(8) Uani 1 1 d .
C44 C 0.26160(15) 0.00073(13) 0.81600(14) 0.0296(8) Uani 1 1 d .
C45 C 0.30529(17) 0.00045(14) 0.86213(15) 0.0362(9) Uani 1 1 d .
H45A H 0.2956 0.0088 0.8977 0.043 Uiso 1 1 calc R
C46 C 0.36199(17) -0.01162(15) 0.85700(15) 0.0379(9) Uani 1 1 d .
H46A H 0.3907 -0.0120 0.8882 0.045 Uiso 1 1 calc R
C47 C 0.37464(16) -0.02317(13) 0.80333(15) 0.0332(8) Uani 1 1 d .
C48 C 0.41886(16) -0.04483(14) 0.73009(15) 0.0344(8) Uani 1 1 d .
C49 C 0.45937(17) -0.05745(15) 0.69555(16) 0.0396(9) Uani 1 1 d .
H49A H 0.4986 -0.0612 0.7100 0.048 Uiso 1 1 calc R
C50 C 0.44089(16) -0.06451(15) 0.63917(16) 0.0386(9) Uani 1 1 d .
H50A H 0.4681 -0.0724 0.6149 0.046 Uiso 1 1 calc R
C51 C 0.38192(15) -0.06012(14) 0.61759(15) 0.0319(8) Uani 1 1 d .
C52 C 0.36293(16) -0.06901(14) 0.55702(15) 0.0333(8) Uani 1 1 d .
C53 C 0.34203(15) -0.04717(12) 0.65303(14) 0.0283(7) Uani 1 1 d .
H53A H 0.3027 -0.0439 0.6390 0.034 Uiso 1 1 calc R
C54 C 0.36055(15) -0.03903(13) 0.70930(14) 0.0287(7) Uani 1 1 d .
C55 C 0.33117(15) -0.02445(13) 0.75703(14) 0.0296(8) Uani 1 1 d .
C56 C 0.27455(15) -0.01224(13) 0.76345(14) 0.0286(7) Uani 1 1 d .
H56A H 0.2454 -0.0128 0.7325 0.034 Uiso 1 1 calc R
C57 C 0.30510(15) -0.10211(13) 0.35043(15) 0.0301(8) Uani 1 1 d .
C58 C 0.28624(15) -0.10754(13) 0.28997(14) 0.0284(7) Uani 1 1 d .
C59 C 0.32735(15) -0.11892(13) 0.25322(15) 0.0322(8) Uani 1 1 d .
H59A H 0.3660 -0.1247 0.2683 0.039 Uiso 1 1 calc R
C60 C 0.31198(16) -0.12180(14) 0.19576(16) 0.0360(9) Uani 1 1 d .
H60A H 0.3395 -0.1295 0.1718 0.043 Uiso 1 1 calc R
C61 C 0.25510(16) -0.11307(13) 0.17494(15) 0.0328(8) Uani 1 1 d .
C62 C 0.17050(16) -0.10578(14) 0.11872(15) 0.0355(8) Uani 1 1 d .
C63 C 0.12690(18) -0.10423(17) 0.07359(16) 0.0444(10) Uani 1 1 d .
H63A H 0.1350 -0.1102 0.0369 0.053 Uiso 1 1 calc R
C64 C 0.07332(18) -0.09405(16) 0.08370(15) 0.0423(10) Uani 1 1 d .
H64A H 0.0438 -0.0920 0.0532 0.051 Uiso 1 1 calc R
C65 C 0.05883(15) -0.08615(13) 0.13837(14) 0.0309(8) Uani 1 1 d .
C66 C -0.00173(15) -0.07425(12) 0.14683(14) 0.0292(8) Uani 1 1 d .
C67 C 0.10154(15) -0.08884(13) 0.18414(14) 0.0288(7) Uani 1 1 d .
H67A H 0.0928 -0.0840 0.2208 0.035 Uiso 1 1 calc R
C68 C 0.15824(15) -0.09906(13) 0.17388(14) 0.0286(7) Uani 1 1 d .
C69 C 0.21280(15) -0.10379(12) 0.21105(14) 0.0278(7) Uani 1 1 d .
C70 C 0.22916(15) -0.10031(12) 0.26762(14) 0.0280(7) Uani 1 1 d .
H70A H 0.2014 -0.0929 0.2915 0.034 Uiso 1 1 calc R
C71 C 0.34980(16) 0.00002(14) 0.42655(15) 0.0326(8) Uani 1 1 d .
C72 C 0.35663(16) 0.04926(14) 0.40392(16) 0.0345(8) Uani 1 1 d .
C73 C 0.40398(18) 0.06004(15) 0.37438(19) 0.0449(10) Uani 1 1 d .
H73A H 0.4326 0.0364 0.3722 0.054 Uiso 1 1 calc R
C74 C 0.40925(19) 0.10366(17) 0.3490(2) 0.0560(13) Uani 1 1 d .
H74A H 0.4408 0.1101 0.3294 0.067 Uiso 1 1 calc R
C75 C 0.3670(2) 0.13813(17) 0.3530(2) 0.0577(13) Uani 1 1 d .
C76 C 0.3121(2) 0.20482(18) 0.3438(3) 0.0699(16) Uani 1 1 d .
C77 C 0.2915(3) 0.2515(2) 0.3318(3) 0.108(3) Uani 1 1 d .
H77A H 0.3103 0.2728 0.3097 0.130 Uiso 1 1 calc R
C78 C 0.2420(2) 0.26480(18) 0.3540(3) 0.0739(17) Uani 1 1 d .
H78A H 0.2263 0.2957 0.3459 0.089 Uiso 1 1 calc R
C79 C 0.21477(18) 0.23418(15) 0.3878(2) 0.0463(10) Uani 1 1 d .
C80 C 0.16172(16) 0.25269(13) 0.41191(17) 0.0359(9) Uani 1 1 d .
C81 C 0.23641(17) 0.18797(14) 0.40135(17) 0.0389(9) Uani 1 1 d .
H81A H 0.2180 0.1674 0.4247 0.047 Uiso 1 1 calc R
C82 C 0.28548(19) 0.17334(15) 0.3795(2) 0.0479(11) Uani 1 1 d .
C83 C 0.31960(16) 0.13031(15) 0.38379(18) 0.0414(10) Uani 1 1 d .
C84 C 0.31479(15) 0.08518(13) 0.40901(15) 0.0326(8) Uani 1 1 d .
H84A H 0.2837 0.0788 0.4293 0.039 Uiso 1 1 calc R
C85 C -0.1204(5) -0.4404(3) 0.5571(3) 0.152(5) Uani 1 1 d .
H85A H -0.1518 -0.4283 0.5297 0.182 Uiso 1 1 calc R
H85B H -0.1364 -0.4662 0.5785 0.182 Uiso 1 1 calc R
C86 C -0.0767(7) -0.4606(4) 0.5276(5) 0.230(8) Uani 1 1 d .
H86A H -0.0934 -0.4860 0.5028 0.345 Uiso 1 1 calc R
H86B H -0.0461 -0.4741 0.5543 0.345 Uiso 1 1 calc R
H86C H -0.0609 -0.4355 0.5058 0.345 Uiso 1 1 calc R
C87 C -0.0354(13) -0.1400(19) 0.4841(15) 0.75(5) Uani 1 1 d D
H87A H -0.0201 -0.1569 0.4533 0.902 Uiso 1 1 calc R
H87B H -0.0073 -0.1148 0.4973 0.902 Uiso 1 1 calc R
C88 C -0.091(2) -0.115(2) 0.460(2) 0.84(5) Uiso 1 1 d D
H88A H -0.0825 -0.0895 0.4338 1.266 Uiso 1 1 calc R
H88B H -0.1098 -0.1004 0.4896 1.266 Uiso 1 1 calc R
H88C H -0.1174 -0.1381 0.4396 1.266 Uiso 1 1 calc R
C89 C 0.0779(3) 0.0502(3) 1.0324(3) 0.115(3) Uani 1 1 d .
H89A H 0.0555 0.0623 0.9985 0.172 Uiso 1 1 calc R
H89B H 0.0747 0.0726 1.0630 0.172 Uiso 1 1 calc R
H89C H 0.0632 0.0188 1.0417 0.172 Uiso 1 1 calc R
C90 C 0.14056(18) 0.04563(15) 1.02330(16) 0.0413(9) Uani 1 1 d .
C91 C 0.1629(3) 0.0210(2) 1.12133(19) 0.0770(18) Uani 1 1 d .
H91A H 0.1219 0.0264 1.1222 0.115 Uiso 1 1 calc R
H91B H 0.1850 0.0430 1.1472 0.115 Uiso 1 1 calc R
H91C H 0.1725 -0.0121 1.1322 0.115 Uiso 1 1 calc R
C92 C 0.2364(3) 0.0233(3) 1.0574(3) 0.111(3) Uani 1 1 d .
H92A H 0.2410 0.0299 1.0185 0.166 Uiso 1 1 calc R
H92B H 0.2482 -0.0097 1.0666 0.166 Uiso 1 1 calc R
H92C H 0.2602 0.0455 1.0815 0.166 Uiso 1 1 calc R
C93 C 0.0735(9) 0.0251(8) 0.6562(5) 0.36(2) Uani 1 1 d .
H93A H 0.0421 0.0239 0.6249 0.437 Uiso 1 1 calc R
H93B H 0.0964 -0.0044 0.6541 0.437 Uiso 1 1 calc R
C94 C 0.1138(10) 0.0696(13) 0.6454(8) 0.48(3) Uani 1 1 d .
H94A H 0.1286 0.0652 0.6098 0.717 Uiso 1 1 calc R
H94B H 0.1459 0.0713 0.6753 0.717 Uiso 1 1 calc R
H94C H 0.0915 0.0993 0.6444 0.717 Uiso 1 1 calc R
C95 C 0.5240(3) -0.0874(3) 0.4543(5) 0.154(5) Uani 1 1 d D
C96 C 0.5283(5) -0.0409(4) 0.4599(4) 0.163(4) Uani 1 1 d D
H96A H 0.4940 -0.0283 0.4739 0.244 Uiso 1 1 calc R
H96B H 0.5320 -0.0263 0.4238 0.244 Uiso 1 1 calc R
H96C H 0.5622 -0.0331 0.4862 0.244 Uiso 1 1 calc R
C97 C 0.6292(5) -0.0750(5) 0.4406(5) 0.199(6) Uani 1 1 d D
H97A H 0.6140 -0.0424 0.4367 0.299 Uiso 1 1 calc R
H97B H 0.6540 -0.0811 0.4118 0.299 Uiso 1 1 calc R
H97C H 0.6515 -0.0787 0.4773 0.299 Uiso 1 1 calc R
C98 C 0.5900(12) -0.1704(7) 0.4235(13) 0.58(3) Uani 1 1 d DU
H98A H 0.6266 -0.1750 0.4089 0.875 Uiso 1 1 calc R
H98B H 0.5587 -0.1826 0.3967 0.875 Uiso 1 1 calc R
H98C H 0.5906 -0.1878 0.4586 0.875 Uiso 1 1 calc R
C99 C 0.1561(3) -0.0331(3) 0.4476(3) 0.099(2) Uani 1 1 d .
C100 C 0.1630(4) -0.0039(4) 0.3969(4) 0.153(4) Uani 1 1 d .
H10A H 0.1990 -0.0125 0.3832 0.229 Uiso 1 1 calc R
H10B H 0.1636 0.0302 0.4065 0.229 Uiso 1 1 calc R
H10C H 0.1308 -0.0103 0.3681 0.229 Uiso 1 1 calc R
C101 C 0.0648(6) 0.0160(6) 0.4572(7) 0.252(8) Uani 1 1 d .
H10D H 0.0726 0.0307 0.4223 0.378 Uiso 1 1 calc R
H10E H 0.0689 0.0402 0.4867 0.378 Uiso 1 1 calc R
H10F H 0.0256 0.0033 0.4527 0.378 Uiso 1 1 calc R
C102 C 0.1017(5) -0.0529(5) 0.5270(5) 0.194(6) Uani 1 1 d .
H10G H 0.1305 -0.0783 0.5323 0.292 Uiso 1 1 calc R
H10H H 0.0633 -0.0670 0.5246 0.292 Uiso 1 1 calc R
H10I H 0.1074 -0.0307 0.5585 0.292 Uiso 1 1 calc R

loop_
_atom_site_aniso_label
_atom_site_aniso_U_11
_atom_site_aniso_U_22
_atom_site_aniso_U_33
_atom_site_aniso_U_23
_atom_site_aniso_U_13
_atom_site_aniso_U_12
Cu1 0.0344(2) 0.0198(2) 0.0280(2) 0.00043(16) 0.00879(18) -0.00036(16)
Cu2 0.0332(2) 0.0191(2) 0.0286(2) 0.00043(16) 0.00942(18) 0.00020(16)
Cu3 0.0276(2) 0.0302(2) 0.0166(2) -0.00117(16) 0.00252(16) -0.00165(17)
Cu4 0.0280(2) 0.0309(2) 0.0163(2) -0.00030(16) 0.00281(16) -0.00224(17)
Cu5 0.0211(2) 0.0356(2) 0.0250(2) -0.00160(17) 0.00520(16) 0.00676(17)
Cu6 0.0211(2) 0.0378(2) 0.0243(2) -0.00123(17) 0.00576(16) 0.00635(17)
O1 0.0509(16) 0.0256(13) 0.0356(14) -0.0021(11) 0.0025(12) 0.0004(12)
O2 0.0481(16) 0.0294(13) 0.0288(13) -0.0013(11) 0.0080(11) -0.0068(11)
O3 0.0460(15) 0.0319(13) 0.0231(13) -0.0062(10) 0.0030(11) -0.0069(11)
O4 0.0446(15) 0.0330(13) 0.0188(12) 0.0000(10) 0.0011(10) -0.0057(11)
O5 0.0393(15) 0.0511(16) 0.0196(12) -0.0052(11) 0.0095(11) 0.0057(12)
O6 0.0332(14) 0.0463(15) 0.0233(13) -0.0080(11) 0.0048(11) 0.0033(11)
O7 0.0279(14) 0.0546(17) 0.0271(13) -0.0048(11) 0.0044(11) 0.0090(12)
O8 0.0316(14) 0.0585(17) 0.0272(13) -0.0079(12) 0.0098(11) 0.0103(12)
O9 0.0352(15) 0.0345(14) 0.0441(16) 0.0032(11) 0.0150(12) 0.0092(11)
O10 0.0333(14) 0.0371(14) 0.0437(16) 0.0025(12) 0.0124(12) 0.0103(11)
O11 0.0326(14) 0.0384(15) 0.0483(16) 0.0027(12) 0.0087(12) 0.0009(12)
O12 0.0327(14) 0.0414(15) 0.0441(16) 0.0066(12) 0.0112(12) 0.0030(12)
O13 0.0269(13) 0.0622(18) 0.0251(13) -0.0058(12) 0.0048(11) 0.0050(12)
O14 0.0238(13) 0.0522(16) 0.0288(13) -0.0049(11) 0.0028(10) 0.0069(11)
O15 0.0338(14) 0.0251(13) 0.0422(15) 0.0011(11) 0.0133(11) 0.0016(10)
O16 0.0355(14) 0.0272(13) 0.0436(15) -0.0001(11) 0.0180(12) -0.0011(11)
O17 0.0489(16) 0.0286(13) 0.0295(14) 0.0028(10) 0.0025(11) -0.0020(12)
O18 0.0462(16) 0.0334(14) 0.0314(14) 0.0062(11) 0.0050(12) -0.0055(12)
O19 0.0295(13) 0.0421(14) 0.0211(12) -0.0028(10) 0.0038(10) 0.0033(11)
O20 0.0366(14) 0.0414(15) 0.0234(13) -0.0065(11) -0.0032(11) 0.0078(11)
O21 0.0425(16) 0.0310(14) 0.0515(17) 0.0030(12) 0.0176(13) 0.0102(12)
O22 0.0403(15) 0.0292(13) 0.0506(17) -0.0001(12) 0.0169(13) 0.0088(11)
O23 0.0456(16) 0.0330(14) 0.0298(14) 0.0064(11) 0.0009(11) -0.0099(12)
O24 0.0488(16) 0.0392(15) 0.0292(14) 0.0113(11) -0.0020(12) -0.0086(12)
O25 0.0659(19) 0.0250(13) 0.0396(16) 0.0024(11) 0.0162(14) -0.0110(13)
O26 0.167(4) 0.0344(17) 0.058(2) 0.0009(15) 0.039(2) -0.033(2)
O27 0.0606(19) 0.077(2) 0.0153(13) -0.0041(13) -0.0027(12) -0.0097(16)
O28 0.0366(14) 0.0428(14) 0.0180(12) -0.0035(10) 0.0036(10) -0.0103(11)
O29 0.0251(14) 0.0612(19) 0.066(2) -0.0206(15) 0.0054(13) 0.0107(13)
O30 0.0318(17) 0.123(3) 0.072(2) 0.031(2) 0.0206(16) 0.0314(19)
N1 0.096(3) 0.0395(19) 0.0260(18) 0.0053(14) 0.0094(18) -0.0168(19)
N2 0.0408(19) 0.0308(17) 0.054(2) 0.0062(15) 0.0117(16) 0.0138(14)
N3 0.082(3) 0.0363(19) 0.043(2) 0.0050(15) -0.0175(19) -0.0259(19)
N4 0.0287(16) 0.054(2) 0.0274(16) -0.0094(14) 0.0005(13) 0.0032(14)
N5 0.0378(18) 0.055(2) 0.0238(16) -0.0079(14) 0.0054(13) 0.0090(15)
N6 0.064(3) 0.066(3) 0.035(2) 0.0105(18) -0.0016(18) -0.008(2)
N7 0.039(4) 0.61(3) 0.195(9) 0.176(13) -0.025(5) -0.098(8)
N8 0.119(6) 0.209(9) 0.234(10) 0.094(8) 0.076(7) 0.101(6)
N28 0.073(3) 0.048(2) 0.134(4) 0.031(3) 0.073(3) 0.018(2)
C1 0.038(2) 0.0309(19) 0.034(2) -0.0113(16) 0.0080(16) 0.0079(16)
C2 0.055(2) 0.0304(19) 0.029(2) 0.0009(15) 0.0097(17) -0.0003(17)
C3 0.071(3) 0.028(2) 0.038(2) -0.0043(16) 0.010(2) -0.0114(19)
C4 0.096(4) 0.032(2) 0.035(2) 0.0031(18) 0.007(2) -0.011(2)
C5 0.086(3) 0.028(2) 0.034(2) 0.0000(16) 0.011(2) -0.004(2)
C6 0.063(3) 0.034(2) 0.0243(19) 0.0005(15) 0.0062(18) -0.0055(19)
C7 0.072(3) 0.036(2) 0.0210(19) -0.0006(15) 0.0059(18) -0.006(2)
C8 0.053(2) 0.035(2) 0.0243(19) -0.0051(15) 0.0040(17) -0.0046(17)
C9 0.0328(19) 0.0299(18) 0.0243(18) -0.0036(14) 0.0035(14) -0.0009(15)
C10 0.0323(19) 0.0276(18) 0.031(2) -0.0055(15) 0.0071(15) 0.0011(15)
C11 0.043(2) 0.0290(18) 0.0209(17) -0.0015(14) 0.0028(15) -0.0038(15)
C12 0.051(2) 0.0290(18) 0.0227(18) -0.0025(14) 0.0033(16) -0.0056(16)
C13 0.068(3) 0.0285(19) 0.0221(18) -0.0012(15) 0.0061(17) -0.0062(18)
C14 0.054(2) 0.0254(18) 0.0260(19) -0.0006(14) 0.0066(17) -0.0034(16)
C15 0.0322(19) 0.0293(18) 0.0257(18) 0.0002(14) 0.0043(15) -0.0003(15)
C16 0.036(2) 0.0321(19) 0.0320(19) -0.0005(15) 0.0067(16) 0.0026(16)
C17 0.040(2) 0.034(2) 0.049(2) 0.0092(18) 0.0153(19) 0.0009(17)
C18 0.049(2) 0.032(2) 0.053(3) 0.0115(18) 0.008(2) 0.0122(18)
C19 0.035(2) 0.037(2) 0.037(2) 0.0076(16) 0.0076(16) 0.0086(16)
C20 0.032(2) 0.044(2) 0.040(2) 0.0053(17) 0.0064(17) 0.0080(17)
C21 0.034(2) 0.045(2) 0.064(3) 0.001(2) 0.009(2) 0.0121(18)
C22 0.031(2) 0.050(2) 0.058(3) 0.002(2) 0.0141(19) 0.0023(18)
C23 0.035(2) 0.036(2) 0.036(2) 0.0012(16) 0.0059(16) 0.0035(16)
C24 0.036(2) 0.040(2) 0.0295(19) -0.0012(16) 0.0052(16) -0.0024(17)
C25 0.032(2) 0.037(2) 0.037(2) -0.0033(16) 0.0026(16) 0.0061(16)
C26 0.034(2) 0.035(2) 0.0310(19) 0.0004(15) 0.0038(15) 0.0055(16)
C27 0.036(2) 0.0274(18) 0.037(2) 0.0001(15) 0.0055(16) 0.0081(15)
C28 0.0326(19) 0.0294(18) 0.037(2) 0.0047(15) 0.0071(16) 0.0044(15)
C29 0.0333(19) 0.0303(19) 0.0322(19) 0.0047(15) 0.0115(15) 0.0031(15)
C30 0.0325(19) 0.0251(17) 0.0326(19) 0.0016(14) 0.0078(15) -0.0022(14)
C31 0.042(2) 0.0255(18) 0.041(2) 0.0093(16) 0.0021(17) -0.0032(16)
C32 0.054(3) 0.032(2) 0.046(2) 0.0036(17) -0.0068(19) -0.0156(18)
C33 0.045(2) 0.036(2) 0.040(2) 0.0073(17) -0.0052(18) -0.0119(17)
C34 0.069(3) 0.045(2) 0.042(2) 0.0146(19) -0.013(2) -0.026(2)
C35 0.127(5) 0.063(3) 0.034(3) 0.011(2) -0.027(3) -0.051(3)
C36 0.113(5) 0.059(3) 0.038(3) 0.019(2) -0.032(3) -0.039(3)
C37 0.061(3) 0.039(2) 0.033(2) 0.0129(17) -0.0091(19) -0.018(2)
C38 0.032(2) 0.042(2) 0.035(2) 0.0072(17) -0.0034(16) -0.0078(17)
C39 0.046(2) 0.035(2) 0.033(2) 0.0026(16) -0.0045(17) -0.0096(17)
C40 0.054(3) 0.034(2) 0.032(2) 0.0061(16) -0.0056(18) -0.0106(18)
C41 0.042(2) 0.0298(19) 0.036(2) 0.0044(16) 0.0022(17) -0.0101(16)
C42 0.040(2) 0.0265(18) 0.037(2) 0.0031(15) 0.0057(17) -0.0072(15)
C43 0.036(2) 0.0295(18) 0.0309(19) -0.0044(15) 0.0132(16) -0.0033(15)
C44 0.0282(18) 0.0349(19) 0.0269(18) -0.0020(15) 0.0083(14) -0.0005(15)
C45 0.039(2) 0.048(2) 0.0232(18) -0.0123(16) 0.0067(16) -0.0035(17)
C46 0.034(2) 0.052(2) 0.0267(19) -0.0109(17) 0.0008(16) 0.0023(18)
C47 0.034(2) 0.038(2) 0.0262(18) -0.0043(15) -0.0016(15) -0.0046(16)
C48 0.031(2) 0.043(2) 0.031(2) -0.0007(16) 0.0077(16) -0.0002(16)
C49 0.029(2) 0.052(2) 0.038(2) -0.0097(18) 0.0037(16) 0.0007(17)
C50 0.0270(19) 0.058(3) 0.032(2) -0.0075(18) 0.0093(16) 0.0033(17)
C51 0.0242(18) 0.046(2) 0.0260(18) 0.0006(16) 0.0060(14) 0.0029(15)
C52 0.034(2) 0.042(2) 0.0254(18) -0.0028(15) 0.0087(16) 0.0039(16)
C53 0.0256(18) 0.0352(19) 0.0253(18) -0.0039(14) 0.0075(14) 0.0037(14)
C54 0.0267(18) 0.0328(18) 0.0276(18) 0.0005(14) 0.0074(14) -0.0049(14)
C55 0.0277(18) 0.0338(19) 0.0276(18) -0.0040(15) 0.0050(14) -0.0026(15)
C56 0.0274(18) 0.0354(19) 0.0236(17) 0.0007(14) 0.0057(14) 0.0009(15)
C57 0.0255(18) 0.0335(19) 0.0312(19) 0.0027(15) 0.0029(15) -0.0013(14)
C58 0.0244(17) 0.0341(19) 0.0277(18) -0.0039(14) 0.0070(14) 0.0003(14)
C59 0.0211(17) 0.045(2) 0.0308(19) -0.0075(16) 0.0035(14) 0.0033(15)
C60 0.033(2) 0.039(2) 0.038(2) -0.0089(16) 0.0116(16) 0.0070(16)
C61 0.035(2) 0.036(2) 0.0272(19) -0.0089(15) 0.0023(15) -0.0001(16)
C62 0.037(2) 0.047(2) 0.0242(18) -0.0014(16) 0.0073(15) 0.0089(17)
C63 0.043(2) 0.071(3) 0.0194(18) -0.0160(18) 0.0044(16) 0.013(2)
C64 0.042(2) 0.060(3) 0.0227(19) -0.0061(17) -0.0044(16) 0.007(2)
C65 0.0308(19) 0.038(2) 0.0235(18) -0.0060(15) 0.0007(14) 0.0037(15)
C66 0.0339(19) 0.0263(17) 0.0274(19) -0.0010(14) 0.0043(15) 0.0007(15)
C67 0.0306(18) 0.0350(19) 0.0209(17) -0.0022(14) 0.0032(14) 0.0048(15)
C68 0.0272(18) 0.0345(19) 0.0237(17) -0.0032(14) 0.0022(14) 0.0046(14)
C69 0.0283(18) 0.0285(17) 0.0261(18) -0.0074(14) 0.0021(14) 0.0030(14)
C70 0.0271(18) 0.0317(18) 0.0258(18) -0.0033(14) 0.0063(14) 0.0018(14)
C71 0.031(2) 0.041(2) 0.0256(18) -0.0019(15) 0.0040(15) 0.0062(16)
C72 0.0305(19) 0.038(2) 0.036(2) -0.0005(16) 0.0074(16) 0.0021(16)
C73 0.036(2) 0.044(2) 0.058(3) 0.001(2) 0.016(2) 0.0122(18)
C74 0.042(2) 0.054(3) 0.079(3) 0.015(2) 0.037(2) 0.012(2)
C75 0.054(3) 0.046(3) 0.079(3) 0.021(2) 0.031(3) 0.012(2)
C76 0.063(3) 0.047(3) 0.111(5) 0.021(3) 0.055(3) 0.014(2)
C77 0.091(4) 0.061(4) 0.194(8) 0.061(4) 0.105(5) 0.037(3)
C78 0.074(4) 0.042(3) 0.117(5) 0.024(3) 0.052(3) 0.023(2)
C79 0.039(2) 0.040(2) 0.063(3) 0.007(2) 0.021(2) 0.0071(18)
C80 0.034(2) 0.029(2) 0.045(2) 0.0019(16) 0.0096(17) 0.0084(16)
C81 0.037(2) 0.0312(19) 0.052(2) 0.0038(17) 0.0167(18) 0.0015(16)
C82 0.042(2) 0.040(2) 0.065(3) 0.005(2) 0.023(2) 0.0040(18)
C83 0.028(2) 0.042(2) 0.058(3) 0.0037(19) 0.0204(18) 0.0083(17)
C84 0.0295(19) 0.0348(19) 0.037(2) -0.0014(16) 0.0177(16) 0.0054(15)
C85 0.265(12) 0.078(5) 0.096(6) 0.038(4) -0.043(7) -0.090(7)
C86 0.41(2) 0.135(9) 0.160(10) -0.076(8) 0.096(12) 0.096(11)
C87 0.58(6) 1.23(12) 0.43(5) 0.59(7) 0.01(4) -0.03(7)
C89 0.057(4) 0.217(9) 0.075(4) 0.066(5) 0.029(3) 0.012(4)
C90 0.047(2) 0.046(2) 0.030(2) -0.0007(17) 0.0003(18) -0.0114(19)
C91 0.107(5) 0.091(4) 0.031(3) 0.023(3) 0.005(3) -0.028(3)
C92 0.052(4) 0.159(7) 0.117(6) 0.076(5) -0.007(3) 0.017(4)
C93 0.46(3) 0.55(4) 0.070(7) 0.009(11) -0.007(11) -0.39(3)
C94 0.29(3) 0.93(7) 0.195(19) -0.13(3) -0.059(17) 0.33(4)
C95 0.041(4) 0.072(5) 0.335(15) 0.000(7) -0.026(6) -0.006(3)
C96 0.160(10) 0.164(10) 0.142(8) 0.018(7) -0.066(7) -0.062(8)
C97 0.146(10) 0.299(18) 0.160(11) -0.024(10) 0.043(8) 0.017(11)
C98 0.60(5) 0.28(2) 0.87(6) -0.40(3) 0.14(4) 0.13(2)
C99 0.057(4) 0.112(6) 0.128(6) 0.035(5) 0.014(4) 0.016(4)
C100 0.094(6) 0.243(12) 0.130(7) 0.060(7) 0.048(5) 0.077(7)
C101 0.142(11) 0.265(19) 0.35(2) 0.086(16) 0.032(12) 0.028(11)
C102 0.157(10) 0.254(15) 0.191(12) 0.083(11) 0.095(9) 0.039(9)

loop_
_atom_type_symbol
_atom_type_description
_atom_type_scat_dispersion_real
_atom_type_scat_dispersion_imag
_atom_type_scat_source
C C 0.0033 0.0016 'International Tables Vol C Tables 4.2.6.8 and 6.1.1.4'
H H 0.0000 0.0000 'International Tables Vol C Tables 4.2.6.8 and 6.1.1.4'
N N 0.0061 0.0033 'International Tables Vol C Tables 4.2.6.8 and 6.1.1.4'
O O 0.0106 0.0060 'International Tables Vol C Tables 4.2.6.8 and 6.1.1.4'
Cu Cu 0.3201 1.2651 'International Tables Vol C Tables 4.2.6.8 and 6.1.1.4'

loop_
_geom_angle_atom_site_label_1
_geom_angle_atom_site_label_2
_geom_angle_atom_site_label_3
_geom_angle
_geom_angle_site_symmetry_1
_geom_angle_site_symmetry_3
O18 Cu1 O1 172.99(10) . .
O18 Cu1 O16 90.24(11) . .
O1 Cu1 O16 90.37(11) . .
O18 Cu1 O21 91.60(12) . 3_556
O1 Cu1 O21 86.02(11) . 3_556
O16 Cu1 O21 164.85(11) . 3_556
O18 Cu1 O25 94.79(10) . .
O1 Cu1 O25 92.11(10) . .
O16 Cu1 O25 94.83(11) . .
O21 Cu1 O25 100.00(11) 3_556 .
O18 Cu1 Cu2 87.00(7) . .
O1 Cu1 Cu2 86.13(7) . .
O16 Cu1 Cu2 83.46(7) . .
O21 Cu1 Cu2 81.63(8) 3_556 .
O25 Cu1 Cu2 177.53(8) . .
O15 Cu2 O22 172.11(10) . 3_556
O15 Cu2 O17 90.69(11) . .
O22 Cu2 O17 90.07(11) 3_556 .
O15 Cu2 O2 90.07(11) . .
O22 Cu2 O2 87.24(11) 3_556 .
O17 Cu2 O2 165.50(10) . .
O15 Cu2 O26 95.38(14) . .
O22 Cu2 O26 92.45(15) 3_556 .
O17 Cu2 O26 91.03(13) . .
O2 Cu2 O26 103.31(12) . .
O15 Cu2 Cu1 85.56(7) . .
O22 Cu2 Cu1 86.77(8) 3_556 .
O17 Cu2 Cu1 82.21(7) . .
O2 Cu2 Cu1 83.41(7) . .
O26 Cu2 Cu1 173.19(11) . .
O24 Cu3 O5 89.09(12) 3_556 .
O24 Cu3 O3 169.49(10) 3_556 .
O5 Cu3 O3 90.82(11) . .
O24 Cu3 O20 90.13(11) 3_556 3_556
O5 Cu3 O20 169.32(10) . 3_556
O3 Cu3 O20 88.01(11) . 3_556
O24 Cu3 O28 96.62(10) 3_556 .
O5 Cu3 O28 89.74(10) . .
O3 Cu3 O28 93.89(9) . .
O20 Cu3 O28 100.93(10) 3_556 .
O24 Cu3 Cu4 84.38(8) 3_556 .
O5 Cu3 Cu4 83.63(7) . .
O3 Cu3 Cu4 85.16(7) . .
O20 Cu3 Cu4 85.69(7) 3_556 .
O28 Cu3 Cu4 173.28(7) . .
O6 Cu4 O23 89.37(11) . 3_556
O6 Cu4 O19 169.94(10) . 3_556
O23 Cu4 O19 90.18(11) 3_556 3_556
O6 Cu4 O4 89.72(11) . .
O23 Cu4 O4 169.32(10) 3_556 .
O19 Cu4 O4 88.86(11) 3_556 .
O6 Cu4 O27 96.67(11) . .
O23 Cu4 O27 100.10(11) 3_556 .
O19 Cu4 O27 93.31(11) 3_556 .
O4 Cu4 O27 90.57(11) . .
O6 Cu4 Cu3 86.24(7) . .
O23 Cu4 Cu3 84.97(7) 3_556 .
O19 Cu4 Cu3 83.71(7) 3_556 .
O4 Cu4 Cu3 84.35(7) . .
O27 Cu4 Cu3 174.15(9) . .
O10 Cu5 O14 87.29(11) . .
O10 Cu5 O12 169.84(11) . .
O14 Cu5 O12 89.09(11) . .
O10 Cu5 O8 91.95(11) . .
O14 Cu5 O8 167.08(10) . .
O12 Cu5 O8 89.45(12) . .
O10 Cu5 O29 97.12(11) . .
O14 Cu5 O29 99.16(10) . .
O12 Cu5 O29 92.83(11) . .
O8 Cu5 O29 93.74(11) . .
O10 Cu5 Cu6 83.41(7) . .
O14 Cu5 Cu6 85.48(7) . .
O12 Cu5 Cu6 86.84(7) . .
O8 Cu5 Cu6 81.62(7) . .
O29 Cu5 Cu6 175.35(8) . .
O11 Cu6 O7 89.72(12) . .
O11 Cu6 O13 89.63(12) . .
O7 Cu6 O13 170.62(10) . .
O11 Cu6 O9 166.89(11) . .
O7 Cu6 O9 90.22(11) . .
O13 Cu6 O9 88.30(12) . .
O11 Cu6 O30 96.90(14) . .
O7 Cu6 O30 94.68(12) . .
O13 Cu6 O30 94.70(12) . .
O9 Cu6 O30 96.17(13) . .
O11 Cu6 Cu5 81.82(8) . .
O7 Cu6 Cu5 87.50(7) . .
O13 Cu6 Cu5 83.14(7) . .
O9 Cu6 Cu5 85.08(7) . .
O30 Cu6 Cu5 177.48(12) . .
C1 O1 Cu1 120.5(2) . .
C1 O2 Cu2 123.2(2) . .
C10 O3 Cu3 121.6(2) . .
C10 O4 Cu4 122.7(2) . .
C43 O5 Cu3 123.6(2) . .
C43 O6 Cu4 121.2(2) . .
C52 O7 Cu6 119.7(2) . .
C52 O8 Cu5 124.9(2) . .
C71 O9 Cu6 121.0(2) . .
C71 O10 Cu5 123.1(2) . .
C24 O11 Cu6 126.2(2) . .
C24 O12 Cu5 119.6(2) . .
C57 O13 Cu6 124.3(2) . .
C57 O14 Cu5 121.6(2) . .
C15 O15 Cu2 121.4(2) . .
C15 O16 Cu1 122.8(2) . .
C29 O17 Cu2 124.9(2) . .
C29 O18 Cu1 120.4(2) . .
C66 O19 Cu4 123.6(2) . 3_556
C66 O20 Cu3 121.6(2) . 3_556
C80 O21 Cu1 124.8(3) . 3_556
C80 O22 Cu2 119.3(2) . 3_556
C38 O23 Cu4 121.9(2) . 3_556
C38 O24 Cu3 122.9(2) . 3_556
C85 O25 Cu1 127.9(3) . .
C85 O25 H25B 116.0 . .
Cu1 O25 H25B 116.0 . .
C87 O26 Cu2 150(3) . .
C87 O26 H26A 100.6 . .
Cu2 O26 H26A 106.1 . .
C93 O27 Cu4 131.4(7) . .
C93 O27 H27A 114.3 . .
Cu4 O27 H27A 114.3 . .
C90 O28 Cu3 134.4(2) . .
C95 O29 Cu5 128.5(4) . .
C99 O30 Cu6 135.4(4) . .
C6 N1 C5 109.4(3) . .
C6 N1 H1A 125.3 . .
C5 N1 H1A 125.3 . .
C19 N2 C20 110.1(3) . .
C19 N2 H2A 125.0 . .
C20 N2 H2A 125.0 . .
C34 N3 C33 109.0(3) . .
C34 N3 H3B 125.5 . .
C33 N3 H3B 125.5 . .
C47 N4 C48 109.4(3) . .
C47 N4 H4B 125.3 . .
C48 N4 H4B 125.3 . .
C62 N5 C61 109.6(3) . .
C62 N5 H5A 125.2 . .
C61 N5 H5A 125.2 . .
C90 N6 C92 118.6(4) . .
C90 N6 C91 125.0(5) . .
C92 N6 C91 116.2(4) . .
C97 N7 C95 110.5(10) . .
C97 N7 C98 122.0(13) . .
C95 N7 C98 125.8(11) . .
C99 N8 C102 118.3(7) . .
C99 N8 C101 124.0(9) . .
C102 N8 C101 116.6(9) . .
C75 N28 C76 110.3(4) . .
C75 N28 H28B 124.9 . .
C76 N28 H28B 124.9 . .
O2 C1 O1 125.4(3) . .
O2 C1 C2 117.7(3) . .
O1 C1 C2 116.9(3) . .
C14 C2 C3 121.0(3) . .
C14 C2 C1 119.6(3) . .
C3 C2 C1 119.3(3) . .
C4 C3 C2 122.3(4) . .
C4 C3 H3A 118.8 . .
C2 C3 H3A 118.8 . .
C3 C4 C5 116.9(4) . .
C3 C4 H4A 121.5 . .
C5 C4 H4A 121.5 . .
N1 C5 C4 130.0(4) . .
N1 C5 C13 108.6(3) . .
C4 C5 C13 121.5(4) . .
N1 C6 C7 129.3(3) . .
N1 C6 C12 109.5(3) . .
C7 C6 C12 121.2(3) . .
C8 C7 C6 117.3(3) . .
C8 C7 H7A 121.4 . .
C6 C7 H7A 121.4 . .
C7 C8 C9 122.3(3) . .
C7 C8 H8A 118.8 . .
C9 C8 H8A 118.8 . .
C11 C9 C8 120.6(3) . .
C11 C9 C10 119.1(3) . .
C8 C9 C10 120.3(3) . .
O4 C10 O3 125.9(3) . .
O4 C10 C9 117.3(3) . .
O3 C10 C9 116.8(3) . .
C9 C11 C12 118.4(3) . .
C9 C11 H11A 120.8 . .
C12 C11 H11A 120.8 . .
C11 C12 C6 120.1(3) . .
C11 C12 C13 133.2(3) . .
C6 C12 C13 106.7(3) . .
C14 C13 C5 119.8(3) . .
C14 C13 C12 134.4(3) . .
C5 C13 C12 105.8(3) . .
C2 C14 C13 118.5(3) . .
C2 C14 H14A 120.8 . .
C13 C14 H14A 120.8 . .
O16 C15 O15 126.1(3) . .
O16 C15 C16 117.1(3) . .
O15 C15 C16 116.8(3) . .
C17 C16 C28 120.1(3) . .
C17 C16 C15 120.2(3) . .
C28 C16 C15 119.5(3) . .
C16 C17 C18 121.5(4) . .
C16 C17 H17A 119.2 . .
C18 C17 H17A 119.2 . .
C19 C18 C17 118.3(4) . .
C19 C18 H18A 120.9 . .
C17 C18 H18A 120.9 . .
C18 C19 N2 130.4(4) . .
C18 C19 C27 121.4(3) . .
N2 C19 C27 108.1(3) . .
C21 C20 N2 130.2(4) . .
C21 C20 C26 122.1(4) . .
N2 C20 C26 107.7(3) . .
C22 C21 C20 117.7(4) . .
C22 C21 H21A 121.1 . .
C20 C21 H21A 121.1 . .
C21 C22 C23 120.9(4) . .
C21 C22 H22A 119.5 . .
C23 C22 H22A 119.5 . .
C25 C23 C22 120.7(4) . .
C25 C23 C24 119.6(3) . .
C22 C23 C24 119.7(3) . .
O12 C24 O11 125.1(4) . .
O12 C24 C23 119.4(3) . .
O11 C24 C23 115.4(3) . .
C23 C25 C26 120.1(3) . .
C23 C25 H25A 119.9 . .
C26 C25 H25A 119.9 . .
C25 C26 C20 118.4(3) . .
C25 C26 C27 134.1(3) . .
C20 C26 C27 107.5(3) . .
C28 C27 C19 119.0(3) . .
C28 C27 C26 134.4(3) . .
C19 C27 C26 106.6(3) . .
C16 C28 C27 119.6(3) . .
C16 C28 H28A 120.2 . .
C27 C28 H28A 120.2 . .
O18 C29 O17 125.1(3) . .
O18 C29 C30 117.7(3) . .
O17 C29 C30 117.2(3) . .
C42 C30 C31 119.5(3) . .
C42 C30 C29 120.2(3) . .
C31 C30 C29 120.2(3) . .
C32 C31 C30 121.5(3) . .
C32 C31 H31A 119.3 . .
C30 C31 H31A 119.3 . .
C33 C32 C31 118.1(4) . .
C33 C32 H32A 121.0 . .
C31 C32 H32A 121.0 . .
C32 C33 N3 129.8(4) . .
C32 C33 C41 121.7(4) . .
N3 C33 C41 108.5(3) . .
N3 C34 C35 129.0(4) . .
N3 C34 C40 109.5(4) . .
C35 C34 C40 121.6(4) . .
C36 C35 C34 117.5(4) . .
C36 C35 H35A 121.3 . .
C34 C35 H35A 121.3 . .
C35 C36 C37 122.3(4) . .
C35 C36 H36A 118.9 . .
C37 C36 H36A 118.9 . .
C39 C37 C36 119.5(4) . .
C39 C37 C38 120.8(3) . .
C36 C37 C38 119.7(3) . .
O23 C38 O24 125.7(3) . .
O23 C38 C37 116.5(3) . .
O24 C38 C37 117.8(3) . .
C37 C39 C40 119.5(4) . .
C37 C39 H39A 120.3 . .
C40 C39 H39A 120.3 . .
C39 C40 C34 119.7(4) . .
C39 C40 C41 133.3(4) . .
C34 C40 C41 106.8(3) . .
C42 C41 C33 119.2(3) . .
C42 C41 C40 134.6(3) . .
C33 C41 C40 106.3(3) . .
C41 C42 C30 120.0(3) . .
C41 C42 H42A 120.0 . .
C30 C42 H42A 120.0 . .
O6 C43 O5 125.3(3) . .
O6 C43 C44 117.6(3) . .
O5 C43 C44 117.2(3) . .
C56 C44 C45 119.9(3) . .
C56 C44 C43 120.3(3) . .
C45 C44 C43 119.8(3) . .
C46 C45 C44 122.3(3) . .
C46 C45 H45A 118.9 . .
C44 C45 H45A 118.9 . .
C45 C46 C47 117.0(3) . .
C45 C46 H46A 121.5 . .
C47 C46 H46A 121.5 . .
N4 C47 C46 128.7(3) . .
N4 C47 C55 109.8(3) . .
C46 C47 C55 121.4(3) . .
C49 C48 N4 129.4(4) . .
C49 C48 C54 121.5(3) . .
N4 C48 C54 109.1(3) . .
C48 C49 C50 118.3(4) . .
C48 C49 H49A 120.8 . .
C50 C49 H49A 120.8 . .
C49 C50 C51 121.0(3) . .
C49 C50 H50A 119.5 . .
C51 C50 H50A 119.5 . .
C53 C51 C50 119.6(3) . .
C53 C51 C52 120.4(3) . .
C50 C51 C52 120.0(3) . .
O7 C52 O8 126.1(3) . .
O7 C52 C51 117.4(3) . .
O8 C52 C51 116.5(3) . .
C54 C53 C51 119.5(3) . .
C54 C53 H53A 120.2 . .
C51 C53 H53A 120.2 . .
C53 C54 C48 119.9(3) . .
C53 C54 C55 133.7(3) . .
C48 C54 C55 106.3(3) . .
C56 C55 C47 120.3(3) . .
C56 C55 C54 134.3(3) . .
C47 C55 C54 105.4(3) . .
C44 C56 C55 119.0(3) . .
C44 C56 H56A 120.5 . .
C55 C56 H56A 120.5 . .
O14 C57 O13 124.8(3) . .
O14 C57 C58 118.8(3) . .
O13 C57 C58 116.4(3) . .
C70 C58 C59 118.8(3) . .
C70 C58 C57 121.3(3) . .
C59 C58 C57 119.9(3) . .
C60 C59 C58 121.7(3) . .
C60 C59 H59A 119.2 . .
C58 C59 H59A 119.2 . .
C61 C60 C59 117.8(3) . .
C61 C60 H60A 121.1 . .
C59 C60 H60A 121.1 . .
C60 C61 N5 129.2(3) . .
C60 C61 C69 121.4(3) . .
N5 C61 C69 109.3(3) . .
N5 C62 C63 130.2(3) . .
N5 C62 C68 108.6(3) . .
C63 C62 C68 121.2(3) . .
C64 C63 C62 118.2(3) . .
C64 C63 H63A 120.9 . .
C62 C63 H63A 120.9 . .
C63 C64 C65 122.8(3) . .
C63 C64 H64A 118.6 . .
C65 C64 H64A 118.6 . .
C67 C65 C64 119.8(3) . .
C67 C65 C66 120.0(3) . .
C64 C65 C66 120.3(3) . .
O20 C66 O19 125.0(3) . .
O20 C66 C65 118.0(3) . .
O19 C66 C65 117.0(3) . .
C65 C67 C68 117.8(3) . .
C65 C67 H67A 121.1 . .
C68 C67 H67A 121.1 . .
C67 C68 C62 120.1(3) . .
C67 C68 C69 132.4(3) . .
C62 C68 C69 107.4(3) . .
C70 C69 C61 119.6(3) . .
C70 C69 C68 135.3(3) . .
C61 C69 C68 105.0(3) . .
C69 C70 C58 120.5(3) . .
C69 C70 H70A 119.7 . .
C58 C70 H70A 119.7 . .
O9 C71 O10 126.2(4) . .
O9 C71 C72 117.1(3) . .
O10 C71 C72 116.6(3) . .
C84 C72 C73 119.1(3) . .
C84 C72 C71 120.5(3) . .
C73 C72 C71 120.3(3) . .
C74 C73 C72 122.0(4) . .
C74 C73 H73A 119.0 . .
C72 C73 H73A 119.0 . .
C73 C74 C75 118.2(4) . .
C73 C74 H74A 120.9 . .
C75 C74 H74A 120.9 . .
N28 C75 C74 129.6(4) . .
N28 C75 C83 107.8(4) . .
C74 C75 C83 122.5(4) . .
N28 C76 C77 129.2(4) . .
N28 C76 C82 108.7(4) . .
C77 C76 C82 121.7(4) . .
C78 C77 C76 116.8(5) . .
C78 C77 H77A 121.6 . .
C76 C77 H77A 121.6 . .
C77 C78 C79 122.2(4) . .
C77 C78 H78A 118.9 . .
C79 C78 H78A 118.9 . .
C78 C79 C81 121.2(4) . .
C78 C79 C80 118.4(4) . .
C81 C79 C80 120.4(4) . .
O22 C80 O21 126.1(3) . .
O22 C80 C79 117.8(3) . .
O21 C80 C79 116.1(3) . .
C82 C81 C79 118.1(4) . .
C82 C81 H81A 120.9 . .
C79 C81 H81A 120.9 . .
C81 C82 C76 119.9(4) . .
C81 C82 C83 134.3(4) . .
C76 C82 C83 105.8(4) . .
C84 C83 C75 118.2(3) . .
C84 C83 C82 134.5(3) . .
C75 C83 C82 107.3(4) . .
C83 C84 C72 119.8(3) . .
C83 C84 H84A 120.1 . .
C72 C84 H84A 120.1 . .
O25 C85 C86 114.6(9) . .
O25 C85 H85A 108.6 . .
C86 C85 H85A 108.6 . .
O25 C85 H85B 108.6 . .
C86 C85 H85B 108.6 . .
H85A C85 H85B 107.6 . .
C85 C86 H86A 109.5 . .
C85 C86 H86B 109.5 . .
H86A C86 H86B 109.5 . .
C85 C86 H86C 109.5 . .
H86A C86 H86C 109.5 . .
H86B C86 H86C 109.5 . .
O26 C87 C88 120(3) . .
O26 C87 H87A 107.4 . .
C88 C87 H87A 107.4 . .
O26 C87 H87B 107.4 . .
C88 C87 H87B 107.4 . .
H87A C87 H87B 106.9 . .
C87 C88 H88A 109.5 . .
C87 C88 H88B 109.5 . .
H88A C88 H88B 109.5 . .
C87 C88 H88C 109.5 . .
H88A C88 H88C 109.5 . .
H88B C88 H88C 109.5 . .
C90 C89 H89A 109.5 . .
C90 C89 H89B 109.5 . .
H89A C89 H89B 109.5 . .
C90 C89 H89C 109.5 . .
H89A C89 H89C 109.5 . .
H89B C89 H89C 109.5 . .
O28 C90 N6 123.3(4) . .
O28 C90 C89 119.4(4) . .
N6 C90 C89 117.3(4) . .
N6 C91 H91A 109.5 . .
N6 C91 H91B 109.5 . .
H91A C91 H91B 109.5 . .
N6 C91 H91C 109.5 . .
H91A C91 H91C 109.5 . .
H91B C91 H91C 109.5 . .
N6 C92 H92A 109.5 . .
N6 C92 H92B 109.5 . .
H92A C92 H92B 109.5 . .
N6 C92 H92C 109.5 . .
H92A C92 H92C 109.5 . .
H92B C92 H92C 109.5 . .
O27 C93 C94 119.8(16) . .
O27 C93 H93A 107.4 . .
C94 C93 H93A 107.4 . .
O27 C93 H93B 107.4 . .
C94 C93 H93B 107.4 . .
H93A C93 H93B 106.9 . .
C93 C94 H94A 109.5 . .
C93 C94 H94B 109.5 . .
H94A C94 H94B 109.5 . .
C93 C94 H94C 109.5 . .
H94A C94 H94C 109.5 . .
H94B C94 H94C 109.5 . .
O29 C95 C96 131.0(7) . .
O29 C95 N7 111.0(7) . .
C96 C95 N7 112.4(9) . .
C95 C96 H96A 109.5 . .
C95 C96 H96B 109.5 . .
H96A C96 H96B 109.5 . .
C95 C96 H96C 109.5 . .
H96A C96 H96C 109.5 . .
H96B C96 H96C 109.5 . .
N7 C97 H97A 109.5 . .
N7 C97 H97B 109.5 . .
H97A C97 H97B 109.5 . .
N7 C97 H97C 109.5 . .
H97A C97 H97C 109.5 . .
H97B C97 H97C 109.5 . .
N7 C98 H98A 109.5 . .
N7 C98 H98B 109.5 . .
H98A C98 H98B 109.5 . .
N7 C98 H98C 109.5 . .
H98A C98 H98C 109.5 . .
H98B C98 H98C 109.5 . .
O30 C99 N8 118.5(7) . .
O30 C99 C100 123.8(6) . .
N8 C99 C100 117.5(7) . .
C99 C100 H10A 109.5 . .
C99 C100 H10B 109.5 . .
H10A C100 H10B 109.5 . .
C99 C100 H10C 109.5 . .
H10A C100 H10C 109.5 . .
H10B C100 H10C 109.5 . .
N8 C101 H10D 109.5 . .
N8 C101 H10E 109.5 . .
H10D C101 H10E 109.5 . .
N8 C101 H10F 109.5 . .
H10D C101 H10F 109.5 . .
H10E C101 H10F 109.5 . .
N8 C102 H10G 109.5 . .
N8 C102 H10H 109.5 . .
H10G C102 H10H 109.5 . .
N8 C102 H10I 109.5 . .
H10G C102 H10I 109.5 . .
H10H C102 H10I 109.5 . .

loop_
_geom_bond_atom_site_label_1
_geom_bond_atom_site_label_2
_geom_bond_distance
_geom_bond_site_symmetry_2
Cu1 O18 1.952(3) .
Cu1 O1 1.962(3) .
Cu1 O16 1.968(2) .
Cu1 O21 1.970(2) 3_556
Cu1 O25 2.146(2) .
Cu1 Cu2 2.6116(6) .
Cu2 O15 1.949(2) .
Cu2 O22 1.955(2) 3_556
Cu2 O17 1.969(2) .
Cu2 O2 1.983(2) .
Cu2 O26 2.164(3) .
Cu3 O24 1.955(3) 3_556
Cu3 O5 1.957(2) .
Cu3 O3 1.960(2) .
Cu3 O20 1.961(2) 3_556
Cu3 O28 2.158(2) .
Cu3 Cu4 2.6053(6) .
Cu4 O6 1.947(2) .
Cu4 O23 1.961(2) 3_556
Cu4 O19 1.963(2) 3_556
Cu4 O4 1.964(2) .
Cu4 O27 2.160(3) .
Cu5 O10 1.960(3) .
Cu5 O14 1.961(2) .
Cu5 O12 1.971(3) .
Cu5 O8 1.978(2) .
Cu5 O29 2.210(3) .
Cu5 Cu6 2.6213(6) .
Cu6 O11 1.946(3) .
Cu6 O7 1.952(2) .
Cu6 O13 1.962(2) .
Cu6 O9 1.963(3) .
Cu6 O30 2.154(3) .
O1 C1 1.275(4) .
O2 C1 1.266(4) .
O3 C10 1.271(4) .
O4 C10 1.256(4) .
O5 C43 1.275(4) .
O6 C43 1.272(4) .
O7 C52 1.255(4) .
O8 C52 1.272(4) .
O9 C71 1.246(4) .
O10 C71 1.263(4) .
O11 C24 1.274(4) .
O12 C24 1.250(4) .
O13 C57 1.268(4) .
O14 C57 1.259(4) .
O15 C15 1.260(4) .
O16 C15 1.256(4) .
O17 C29 1.269(4) .
O18 C29 1.264(4) .
O19 C66 1.271(4) .
O19 Cu4 1.963(2) 3_556
O20 C66 1.259(4) .
O20 Cu3 1.961(2) 3_556
O21 C80 1.254(4) .
O21 Cu1 1.970(2) 3_556
O22 C80 1.241(5) .
O22 Cu2 1.955(2) 3_556
O23 C38 1.260(4) .
O23 Cu4 1.961(2) 3_556
O24 C38 1.261(4) .
O24 Cu3 1.955(3) 3_556
O25 C85 1.389(8) .
O25 H25B 0.9400 .
O26 C87 1.22(2) .
O26 H26A 0.9499 .
O27 C93 1.216(15) .
O27 H27A 0.9400 .
O28 C90 1.236(4) .
O29 C95 1.250(7) .
O30 C99 1.217(7) .
N1 C6 1.369(5) .
N1 C5 1.377(5) .
N1 H1A 0.8700 .
N2 C19 1.380(5) .
N2 C20 1.385(5) .
N2 H2A 0.8700 .
N3 C34 1.381(5) .
N3 C33 1.394(5) .
N3 H3B 0.8700 .
N4 C47 1.357(5) .
N4 C48 1.380(5) .
N4 H4B 0.8700 .
N5 C62 1.374(5) .
N5 C61 1.382(5) .
N5 H5A 0.8700 .
N6 C90 1.310(5) .
N6 C92 1.433(7) .
N6 C91 1.445(6) .
N7 C97 1.512(12) .
N7 C95 1.577(12) .
N7 C98 1.690(15) .
N8 C99 1.360(9) .
N8 C102 1.532(12) .
N8 C101 1.536(14) .
N28 C75 1.361(6) .
N28 C76 1.366(6) .
N28 H28B 0.8700 .
C1 C2 1.487(5) .
C2 C14 1.386(5) .
C2 C3 1.401(5) .
C3 C4 1.381(6) .
C3 H3A 0.9400 .
C4 C5 1.402(6) .
C4 H4A 0.9400 .
C5 C13 1.431(5) .
C6 C7 1.401(5) .
C6 C12 1.406(5) .
C7 C8 1.378(5) .
C7 H7A 0.9400 .
C8 C9 1.392(5) .
C8 H8A 0.9400 .
C9 C11 1.386(5) .
C9 C10 1.507(5) .
C11 C12 1.400(5) .
C11 H11A 0.9400 .
C12 C13 1.446(5) .
C13 C14 1.394(5) .
C14 H14A 0.9400 .
C15 C16 1.499(5) .
C16 C17 1.381(5) .
C16 C28 1.383(5) .
C17 C18 1.400(6) .
C17 H17A 0.9400 .
C18 C19 1.362(6) .
C18 H18A 0.9400 .
C19 C27 1.420(5) .
C20 C21 1.379(6) .
C20 C26 1.415(5) .
C21 C22 1.378(6) .
C21 H21A 0.9400 .
C22 C23 1.414(5) .
C22 H22A 0.9400 .
C23 C25 1.352(5) .
C23 C24 1.487(5) .
C25 C26 1.394(5) .
C25 H25A 0.9400 .
C26 C27 1.436(5) .
C27 C28 1.396(5) .
C28 H28A 0.9400 .
C29 C30 1.476(5) .
C30 C42 1.399(5) .
C30 C31 1.406(5) .
C31 C32 1.389(5) .
C31 H31A 0.9400 .
C32 C33 1.375(5) .
C32 H32A 0.9400 .
C33 C41 1.429(5) .
C34 C35 1.394(6) .
C34 C40 1.409(6) .
C35 C36 1.367(6) .
C35 H35A 0.9400 .
C36 C37 1.417(6) .
C36 H36A 0.9400 .
C37 C39 1.383(5) .
C37 C38 1.490(5) .
C39 C40 1.388(5) .
C39 H39A 0.9400 .
C40 C41 1.450(5) .
C41 C42 1.373(5) .
C42 H42A 0.9400 .
C43 C44 1.490(5) .
C44 C56 1.383(5) .
C44 C45 1.406(5) .
C45 C46 1.383(5) .
C45 H45A 0.9400 .
C46 C47 1.397(5) .
C46 H46A 0.9400 .
C47 C55 1.406(5) .
C48 C49 1.379(5) .
C48 C54 1.395(5) .
C49 C50 1.383(5) .
C49 H49A 0.9400 .
C50 C51 1.410(5) .
C50 H50A 0.9400 .
C51 C53 1.385(5) .
C51 C52 1.487(5) .
C53 C54 1.385(5) .
C53 H53A 0.9400 .
C54 C55 1.466(5) .
C55 C56 1.389(5) .
C56 H56A 0.9400 .
C57 C58 1.472(5) .
C58 C70 1.383(5) .
C58 C59 1.419(5) .
C59 C60 1.385(5) .
C59 H59A 0.9400 .
C60 C61 1.377(5) .
C60 H60A 0.9400 .
C61 C69 1.417(5) .
C62 C63 1.389(5) .
C62 C68 1.404(5) .
C63 C64 1.332(6) .
C63 H63A 0.9400 .
C64 C65 1.415(5) .
C64 H64A 0.9400 .
C65 C67 1.388(5) .
C65 C66 1.487(5) .
C67 C68 1.403(5) .
C67 H67A 0.9400 .
C68 C69 1.463(5) .
C69 C70 1.368(5) .
C70 H70A 0.9400 .
C71 C72 1.482(5) .
C72 C84 1.407(5) .
C72 C73 1.418(5) .
C73 C74 1.363(6) .
C73 H73A 0.9400 .
C74 C75 1.382(6) .
C74 H74A 0.9400 .
C75 C83 1.422(6) .
C76 C77 1.393(7) .
C76 C82 1.419(6) .
C77 C78 1.381(7) .
C77 H77A 0.9400 .
C78 C79 1.381(6) .
C78 H78A 0.9400 .
C79 C81 1.396(5) .
C79 C80 1.519(5) .
C81 C82 1.379(5) .
C81 H81A 0.9400 .
C82 C83 1.427(6) .
C83 C84 1.398(5) .
C84 H84A 0.9400 .
C85 C86 1.425(14) .
C85 H85A 0.9800 .
C85 H85B 0.9800 .
C86 H86A 0.9700 .
C86 H86B 0.9700 .
C86 H86C 0.9700 .
C87 C88 1.533(19) .
C87 H87A 0.9800 .
C87 H87B 0.9800 .
C88 H88A 0.9700 .
C88 H88B 0.9700 .
C88 H88C 0.9700 .
C89 C90 1.510(7) .
C89 H89A 0.9700 .
C89 H89B 0.9700 .
C89 H89C 0.9700 .
C91 H91A 0.9700 .
C91 H91B 0.9700 .
C91 H91C 0.9700 .
C92 H92A 0.9700 .
C92 H92B 0.9700 .
C92 H92C 0.9700 .
C93 C94 1.59(4) .
C93 H93A 0.9800 .
C93 H93B 0.9800 .
C94 H94A 0.9700 .
C94 H94B 0.9700 .
C94 H94C 0.9700 .
C95 C96 1.296(10) .
C96 H96A 0.9700 .
C96 H96B 0.9700 .
C96 H96C 0.9700 .
C97 H97A 0.9700 .
C97 H97B 0.9700 .
C97 H97C 0.9700 .
C98 H98A 0.9700 .
C98 H98B 0.9700 .
C98 H98C 0.9700 .
C99 C100 1.487(10) .
C100 H10A 0.9700 .
C100 H10B 0.9700 .
C100 H10C 0.9700 .
C101 H10D 0.9700 .
C101 H10E 0.9700 .
C101 H10F 0.9700 .
C102 H10G 0.9700 .
C102 H10H 0.9700 .
C102 H10I 0.9700 .

loop_
_geom_torsion_atom_site_label_1
_geom_torsion_atom_site_label_2
_geom_torsion_atom_site_label_3
_geom_torsion_atom_site_label_4
_geom_torsion
_geom_torsion_site_symmetry_1
_geom_torsion_site_symmetry_4
O18 Cu1 Cu2 O15 -95.83(11) . .
O1 Cu1 Cu2 O15 85.58(11) . .
O16 Cu1 Cu2 O15 -5.24(11) . .
O21 Cu1 Cu2 O15 172.11(11) 3_556 .
O25 Cu1 Cu2 O15 40.8(18) . .
O18 Cu1 Cu2 O22 85.99(11) . 3_556
O1 Cu1 Cu2 O22 -92.60(11) . 3_556
O16 Cu1 Cu2 O22 176.58(11) . 3_556
O21 Cu1 Cu2 O22 -6.07(12) 3_556 3_556
O25 Cu1 Cu2 O22 -137.4(18) . 3_556
O18 Cu1 Cu2 O17 -4.52(11) . .
O1 Cu1 Cu2 O17 176.89(11) . .
O16 Cu1 Cu2 O17 86.07(11) . .
O21 Cu1 Cu2 O17 -96.58(12) 3_556 .
O25 Cu1 Cu2 O17 132.1(18) . .
O18 Cu1 Cu2 O2 173.58(11) . .
O1 Cu1 Cu2 O2 -5.01(11) . .
O16 Cu1 Cu2 O2 -95.83(11) . .
O21 Cu1 Cu2 O2 81.52(12) 3_556 .
O25 Cu1 Cu2 O2 -49.8(18) . .
O18 Cu1 Cu2 O26 2.4(11) . .
O1 Cu1 Cu2 O26 -176.2(10) . .
O16 Cu1 Cu2 O26 93.0(11) . .
O21 Cu1 Cu2 O26 -89.7(11) 3_556 .
O25 Cu1 Cu2 O26 139(2) . .
O24 Cu3 Cu4 O6 87.32(12) 3_556 .
O5 Cu3 Cu4 O6 -2.38(11) . .
O3 Cu3 Cu4 O6 -93.76(11) . .
O20 Cu3 Cu4 O6 177.88(11) 3_556 .
O28 Cu3 Cu4 O6 -11.6(6) . .
O24 Cu3 Cu4 O23 -2.38(11) 3_556 3_556
O5 Cu3 Cu4 O23 -92.08(11) . 3_556
O3 Cu3 Cu4 O23 176.54(11) . 3_556
O20 Cu3 Cu4 O23 88.18(11) 3_556 3_556
O28 Cu3 Cu4 O23 -101.3(6) . 3_556
O24 Cu3 Cu4 O19 -93.11(11) 3_556 3_556
O5 Cu3 Cu4 O19 177.18(11) . 3_556
O3 Cu3 Cu4 O19 85.81(11) . 3_556
O20 Cu3 Cu4 O19 -2.55(11) 3_556 3_556
O28 Cu3 Cu4 O19 168.0(6) . 3_556
O24 Cu3 Cu4 O4 177.41(11) 3_556 .
O5 Cu3 Cu4 O4 87.70(11) . .
O3 Cu3 Cu4 O4 -3.67(11) . .
O20 Cu3 Cu4 O4 -92.03(11) 3_556 .
O28 Cu3 Cu4 O4 78.5(6) . .
O24 Cu3 Cu4 O27 -152.7(9) 3_556 .
O5 Cu3 Cu4 O27 117.6(9) . .
O3 Cu3 Cu4 O27 26.2(9) . .
O20 Cu3 Cu4 O27 -62.1(9) 3_556 .
O28 Cu3 Cu4 O27 108.4(11) . .
O10 Cu5 Cu6 O11 173.17(11) . .
O14 Cu5 Cu6 O11 85.37(11) . .
O12 Cu5 Cu6 O11 -3.97(11) . .
O8 Cu5 Cu6 O11 -93.87(12) . .
O29 Cu5 Cu6 O11 -90.0(11) . .
O10 Cu5 Cu6 O7 -96.76(12) . .
O14 Cu5 Cu6 O7 175.45(11) . .
O12 Cu5 Cu6 O7 86.11(11) . .
O8 Cu5 Cu6 O7 -3.79(12) . .
O29 Cu5 Cu6 O7 0.0(11) . .
O10 Cu5 Cu6 O13 82.55(12) . .
O14 Cu5 Cu6 O13 -5.24(12) . .
O12 Cu5 Cu6 O13 -94.58(12) . .
O8 Cu5 Cu6 O13 175.51(12) . .
O29 Cu5 Cu6 O13 179(100) . .
O10 Cu5 Cu6 O9 -6.32(11) . .
O14 Cu5 Cu6 O9 -94.11(11) . .
O12 Cu5 Cu6 O9 176.55(11) . .
O8 Cu5 Cu6 O9 86.64(12) . .
O29 Cu5 Cu6 O9 90.5(11) . .
O10 Cu5 Cu6 O30 113(2) . .
O14 Cu5 Cu6 O30 26(2) . .
O12 Cu5 Cu6 O30 -64(2) . .
O8 Cu5 Cu6 O30 -154(2) . .
O29 Cu5 Cu6 O30 -150(3) . .
O18 Cu1 O1 C1 -0.6(11) . .
O16 Cu1 O1 C1 94.4(3) . .
O21 Cu1 O1 C1 -70.9(3) 3_556 .
O25 Cu1 O1 C1 -170.8(3) . .
Cu2 Cu1 O1 C1 10.9(3) . .
O15 Cu2 O2 C1 -84.8(3) . .
O22 Cu2 O2 C1 87.8(3) 3_556 .
O17 Cu2 O2 C1 8.3(6) . .
O26 Cu2 O2 C1 179.7(3) . .
Cu1 Cu2 O2 C1 0.7(3) . .
O24 Cu3 O3 C10 9.5(8) 3_556 .
O5 Cu3 O3 C10 -79.9(3) . .
O20 Cu3 O3 C10 89.4(3) 3_556 .
O28 Cu3 O3 C10 -169.7(3) . .
Cu4 Cu3 O3 C10 3.6(3) . .
O6 Cu4 O4 C10 91.3(3) . .
O23 Cu4 O4 C10 6.2(8) 3_556 .
O19 Cu4 O4 C10 -78.7(3) 3_556 .
O27 Cu4 O4 C10 -172.0(3) . .
Cu3 Cu4 O4 C10 5.1(3) . .
O24 Cu3 O5 C43 -80.6(3) 3_556 .
O3 Cu3 O5 C43 88.9(3) . .
O20 Cu3 O5 C43 5.3(8) 3_556 .
O28 Cu3 O5 C43 -177.2(3) . .
Cu4 Cu3 O5 C43 3.9(3) . .
O23 Cu4 O6 C43 86.8(3) 3_556 .
O19 Cu4 O6 C43 -0.7(8) 3_556 .
O4 Cu4 O6 C43 -82.6(3) . .
O27 Cu4 O6 C43 -173.1(3) . .
Cu3 Cu4 O6 C43 1.8(3) . .
O11 Cu6 O7 C52 86.6(3) . .
O13 Cu6 O7 C52 0.5(9) . .
O9 Cu6 O7 C52 -80.3(3) . .
O30 Cu6 O7 C52 -176.5(3) . .
Cu5 Cu6 O7 C52 4.7(3) . .
O10 Cu5 O8 C52 87.3(3) . .
O14 Cu5 O8 C52 0.9(7) . .
O12 Cu5 O8 C52 -82.7(3) . .
O29 Cu5 O8 C52 -175.5(3) . .
Cu6 Cu5 O8 C52 4.2(3) . .
O11 Cu6 O9 C71 8.3(7) . .
O7 Cu6 O9 C71 98.0(3) . .
O13 Cu6 O9 C71 -72.7(3) . .
O30 Cu6 O9 C71 -167.2(3) . .
Cu5 Cu6 O9 C71 10.6(3) . .
O14 Cu5 O10 C71 90.2(3) . .
O12 Cu5 O10 C71 20.9(8) . .
O8 Cu5 O10 C71 -76.9(3) . .
O29 Cu5 O10 C71 -170.9(3) . .
Cu6 Cu5 O10 C71 4.4(3) . .
O7 Cu6 O11 C24 -84.3(3) . .
O13 Cu6 O11 C24 86.3(3) . .
O9 Cu6 O11 C24 5.5(7) . .
O30 Cu6 O11 C24 -179.0(3) . .
Cu5 Cu6 O11 C24 3.2(3) . .
O10 Cu5 O12 C24 -10.2(8) . .
O14 Cu5 O12 C24 -79.3(3) . .
O8 Cu5 O12 C24 87.8(3) . .
O29 Cu5 O12 C24 -178.5(3) . .
Cu6 Cu5 O12 C24 6.2(3) . .
O11 Cu6 O13 C57 -77.3(3) . .
O7 Cu6 O13 C57 8.7(9) . .
O9 Cu6 O13 C57 89.7(3) . .
O30 Cu6 O13 C57 -174.2(3) . .
Cu5 Cu6 O13 C57 4.5(3) . .
O10 Cu5 O14 C57 -75.6(3) . .
O12 Cu5 O14 C57 94.9(3) . .
O8 Cu5 O14 C57 11.4(7) . .
O29 Cu5 O14 C57 -172.3(3) . .
Cu6 Cu5 O14 C57 8.0(3) . .
O22 Cu2 O15 C15 17.5(10) 3_556 .
O17 Cu2 O15 C15 -78.0(3) . .
O2 Cu2 O15 C15 87.5(3) . .
O26 Cu2 O15 C15 -169.1(3) . .
Cu1 Cu2 O15 C15 4.1(3) . .
O18 Cu1 O16 C15 95.3(3) . .
O1 Cu1 O16 C15 -77.7(3) . .
O21 Cu1 O16 C15 -1.8(6) 3_556 .
O25 Cu1 O16 C15 -169.9(3) . .
Cu2 Cu1 O16 C15 8.3(3) . .
O15 Cu2 O17 C29 91.2(3) . .
O22 Cu2 O17 C29 -80.9(3) 3_556 .
O2 Cu2 O17 C29 -1.7(6) . .
O26 Cu2 O17 C29 -173.4(3) . .
Cu1 Cu2 O17 C29 5.8(3) . .
O1 Cu1 O18 C29 16.5(11) . .
O16 Cu1 O18 C29 -78.5(3) . .
O21 Cu1 O18 C29 86.5(3) 3_556 .
O25 Cu1 O18 C29 -173.3(3) . .
Cu2 Cu1 O18 C29 5.0(3) . .
O18 Cu1 O25 C85 11.3(7) . .
O1 Cu1 O25 C85 -169.9(7) . .
O16 Cu1 O25 C85 -79.4(7) . .
O21 Cu1 O25 C85 103.7(7) 3_556 .
Cu2 Cu1 O25 C85 -125.2(18) . .
O15 Cu2 O26 C87 86(3) . .
O22 Cu2 O26 C87 -95(3) 3_556 .
O17 Cu2 O26 C87 -4(3) . .
O2 Cu2 O26 C87 178(3) . .
Cu1 Cu2 O26 C87 -11(3) . .
O6 Cu4 O27 C93 -33.8(17) . .
O23 Cu4 O27 C93 56.7(17) 3_556 .
O19 Cu4 O27 C93 147.5(17) 3_556 .
O4 Cu4 O27 C93 -123.6(17) . .
Cu3 Cu4 O27 C93 -153.3(18) . .
O24 Cu3 O28 C90 142.2(4) 3_556 .
O5 Cu3 O28 C90 -128.7(4) . .
O3 Cu3 O28 C90 -37.9(4) . .
O20 Cu3 O28 C90 50.8(4) 3_556 .
Cu4 Cu3 O28 C90 -119.6(6) . .
O10 Cu5 O29 C95 36.5(8) . .
O14 Cu5 O29 C95 124.9(8) . .
O12 Cu5 O29 C95 -145.6(8) . .
O8 Cu5 O29 C95 -56.0(8) . .
Cu6 Cu5 O29 C95 -59.8(14) . .
O11 Cu6 O30 C99 -143.6(7) . .
O7 Cu6 O30 C99 126.2(7) . .
O13 Cu6 O30 C99 -53.4(7) . .
O9 Cu6 O30 C99 35.4(7) . .
Cu5 Cu6 O30 C99 -84(3) . .
Cu2 O2 C1 O1 7.9(5) . .
Cu2 O2 C1 C2 -172.0(2) . .
Cu1 O1 C1 O2 -14.4(5) . .
Cu1 O1 C1 C2 165.5(3) . .
O2 C1 C2 C14 -1.8(6) . .
O1 C1 C2 C14 178.2(4) . .
O2 C1 C2 C3 175.3(4) . .
O1 C1 C2 C3 -4.6(6) . .
C14 C2 C3 C4 0.3(7) . .
C1 C2 C3 C4 -176.8(4) . .
C2 C3 C4 C5 -0.7(7) . .
C6 N1 C5 C4 -179.8(5) . .
C6 N1 C5 C13 0.2(6) . .
C3 C4 C5 N1 -179.9(5) . .
C3 C4 C5 C13 0.1(8) . .
C5 N1 C6 C7 -179.2(5) . .
C5 N1 C6 C12 0.0(5) . .
N1 C6 C7 C8 178.9(5) . .
C12 C6 C7 C8 -0.3(7) . .
C6 C7 C8 C9 0.1(6) . .
C7 C8 C9 C11 0.9(6) . .
C7 C8 C9 C10 -177.3(4) . .
Cu4 O4 C10 O3 -4.1(5) . .
Cu4 O4 C10 C9 177.4(2) . .
Cu3 O3 C10 O4 -0.9(5) . .
Cu3 O3 C10 C9 177.6(2) . .
C11 C9 C10 O4 5.3(5) . .
C8 C9 C10 O4 -176.4(3) . .
C11 C9 C10 O3 -173.3(3) . .
C8 C9 C10 O3 5.0(5) . .
C8 C9 C11 C12 -1.8(6) . .
C10 C9 C11 C12 176.5(3) . .
C9 C11 C12 C6 1.6(6) . .
C9 C11 C12 C13 -177.9(4) . .
N1 C6 C12 C11 -179.9(4) . .
C7 C6 C12 C11 -0.5(6) . .
N1 C6 C12 C13 -0.3(5) . .
C7 C6 C12 C13 179.1(4) . .
N1 C5 C13 C14 -179.2(4) . .
C4 C5 C13 C14 0.8(7) . .
N1 C5 C13 C12 -0.3(5) . .
C4 C5 C13 C12 179.7(5) . .
C11 C12 C13 C14 -1.5(9) . .
C6 C12 C13 C14 178.9(5) . .
C11 C12 C13 C5 179.9(4) . .
C6 C12 C13 C5 0.4(5) . .
C3 C2 C14 C13 0.6(6) . .
C1 C2 C14 C13 177.7(4) . .
C5 C13 C14 C2 -1.2(6) . .
C12 C13 C14 C2 -179.6(5) . .
Cu1 O16 C15 O15 -8.3(5) . .
Cu1 O16 C15 C16 172.3(2) . .
Cu2 O15 C15 O16 1.0(5) . .
Cu2 O15 C15 C16 -179.5(2) . .
O16 C15 C16 C17 -5.7(5) . .
O15 C15 C16 C17 174.8(3) . .
O16 C15 C16 C28 177.7(3) . .
O15 C15 C16 C28 -1.8(5) . .
C28 C16 C17 C18 -1.8(6) . .
C15 C16 C17 C18 -178.4(4) . .
C16 C17 C18 C19 2.2(6) . .
C17 C18 C19 N2 178.0(4) . .
C17 C18 C19 C27 -2.1(6) . .
C20 N2 C19 C18 179.6(4) . .
C20 N2 C19 C27 -0.2(4) . .
C19 N2 C20 C21 178.7(4) . .
C19 N2 C20 C26 -0.2(4) . .
N2 C20 C21 C22 -179.1(4) . .
C26 C20 C21 C22 -0.2(6) . .
C20 C21 C22 C23 0.4(7) . .
C21 C22 C23 C25 -0.6(6) . .
C21 C22 C23 C24 -179.4(4) . .
Cu5 O12 C24 O11 -6.0(5) . .
Cu5 O12 C24 C23 175.7(2) . .
Cu6 O11 C24 O12 0.7(5) . .
Cu6 O11 C24 C23 179.0(2) . .
C25 C23 C24 O12 179.2(3) . .
C22 C23 C24 O12 -1.9(5) . .
C25 C23 C24 O11 0.8(5) . .
C22 C23 C24 O11 179.6(4) . .
C22 C23 C25 C26 0.6(6) . .
C24 C23 C25 C26 179.4(3) . .
C23 C25 C26 C20 -0.4(5) . .
C23 C25 C26 C27 177.8(4) . .
C21 C20 C26 C25 0.2(6) . .
N2 C20 C26 C25 179.3(3) . .
C21 C20 C26 C27 -178.5(4) . .
N2 C20 C26 C27 0.6(4) . .
C18 C19 C27 C28 1.8(6) . .
N2 C19 C27 C28 -178.4(3) . .
C18 C19 C27 C26 -179.2(4) . .
N2 C19 C27 C26 0.6(4) . .
C25 C26 C27 C28 -0.4(8) . .
C20 C26 C27 C28 178.0(4) . .
C25 C26 C27 C19 -179.1(4) . .
C20 C26 C27 C19 -0.7(4) . .
C17 C16 C28 C27 1.4(6) . .
C15 C16 C28 C27 178.0(3) . .
C19 C27 C28 C16 -1.4(5) . .
C26 C27 C28 C16 -180.0(4) . .
Cu1 O18 C29 O17 -2.3(5) . .
Cu1 O18 C29 C30 178.0(2) . .
Cu2 O17 C29 O18 -4.0(5) . .
Cu2 O17 C29 C30 175.8(2) . .
O18 C29 C30 C42 175.8(3) . .
O17 C29 C30 C42 -4.0(5) . .
O18 C29 C30 C31 -6.1(5) . .
O17 C29 C30 C31 174.1(3) . .
C42 C30 C31 C32 -0.2(6) . .
C29 C30 C31 C32 -178.4(4) . .
C30 C31 C32 C33 1.1(6) . .
C31 C32 C33 N3 176.6(4) . .
C31 C32 C33 C41 -1.3(7) . .
C34 N3 C33 C32 -178.5(5) . .
C34 N3 C33 C41 -0.3(5) . .
C33 N3 C34 C35 178.3(6) . .
C33 N3 C34 C40 -1.0(6) . .
N3 C34 C35 C36 -178.2(6) . .
C40 C34 C35 C36 1.1(9) . .
C34 C35 C36 C37 -0.4(10) . .
C35 C36 C37 C39 0.2(9) . .
C35 C36 C37 C38 179.6(6) . .
Cu4 O23 C38 O24 1.9(6) 3_556 .
Cu4 O23 C38 C37 -179.0(3) 3_556 .
Cu3 O24 C38 O23 1.4(6) 3_556 .
Cu3 O24 C38 C37 -177.7(3) 3_556 .
C39 C37 C38 O23 1.9(6) . .
C36 C37 C38 O23 -177.6(5) . .
C39 C37 C38 O24 -178.9(4) . .
C36 C37 C38 O24 1.6(7) . .
C36 C37 C39 C40 -0.6(7) . .
C38 C37 C39 C40 180.0(4) . .
C37 C39 C40 C34 1.2(7) . .
C37 C39 C40 C41 176.0(5) . .
N3 C34 C40 C39 177.9(4) . .
C35 C34 C40 C39 -1.5(8) . .
N3 C34 C40 C41 1.9(6) . .
C35 C34 C40 C41 -177.5(5) . .
C32 C33 C41 C42 0.7(7) . .
N3 C33 C41 C42 -177.6(4) . .
C32 C33 C41 C40 179.8(4) . .
N3 C33 C41 C40 1.4(5) . .
C39 C40 C41 C42 1.6(9) . .
C34 C40 C41 C42 176.8(5) . .
C39 C40 C41 C33 -177.2(5) . .
C34 C40 C41 C33 -2.0(5) . .
C33 C41 C42 C30 0.1(6) . .
C40 C41 C42 C30 -178.6(4) . .
C31 C30 C42 C41 -0.4(6) . .
C29 C30 C42 C41 177.8(3) . .
Cu4 O6 C43 O5 0.6(5) . .
Cu4 O6 C43 C44 -178.4(2) . .
Cu3 O5 C43 O6 -3.9(5) . .
Cu3 O5 C43 C44 175.1(2) . .
O6 C43 C44 C56 -2.0(5) . .
O5 C43 C44 C56 178.9(3) . .
O6 C43 C44 C45 176.6(3) . .
O5 C43 C44 C45 -2.5(5) . .
C56 C44 C45 C46 1.2(6) . .
C43 C44 C45 C46 -177.4(4) . .
C44 C45 C46 C47 0.7(6) . .
C48 N4 C47 C46 178.7(4) . .
C48 N4 C47 C55 -0.2(4) . .
C45 C46 C47 N4 178.6(4) . .
C45 C46 C47 C55 -2.6(6) . .
C47 N4 C48 C49 178.6(4) . .
C47 N4 C48 C54 -0.2(4) . .
N4 C48 C49 C50 -178.9(4) . .
C54 C48 C49 C50 -0.2(6) . .
C48 C49 C50 C51 -1.5(6) . .
C49 C50 C51 C53 1.9(6) . .
C49 C50 C51 C52 -178.6(4) . .
Cu6 O7 C52 O8 -3.2(5) . .
Cu6 O7 C52 C51 178.5(2) . .
Cu5 O8 C52 O7 -2.0(6) . .
Cu5 O8 C52 C51 176.3(2) . .
C53 C51 C52 O7 -2.8(5) . .
C50 C51 C52 O7 177.7(4) . .
C53 C51 C52 O8 178.7(3) . .
C50 C51 C52 O8 -0.8(5) . .
C50 C51 C53 C54 -0.4(6) . .
C52 C51 C53 C54 -180.0(3) . .
C51 C53 C54 C48 -1.3(5) . .
C51 C53 C54 C55 178.8(4) . .
C49 C48 C54 C53 1.6(6) . .
N4 C48 C54 C53 -179.4(3) . .
C49 C48 C54 C55 -178.4(4) . .
N4 C48 C54 C55 0.5(4) . .
N4 C47 C55 C56 -178.4(3) . .
C46 C47 C55 C56 2.6(6) . .
N4 C47 C55 C54 0.5(4) . .
C46 C47 C55 C54 -178.5(3) . .
C53 C54 C55 C56 -2.0(7) . .
C48 C54 C55 C56 178.1(4) . .
C53 C54 C55 C47 179.3(4) . .
C48 C54 C55 C47 -0.6(4) . .
C45 C44 C56 C55 -1.3(5) . .
C43 C44 C56 C55 177.3(3) . .
C47 C55 C56 C44 -0.6(5) . .
C54 C55 C56 C44 -179.1(4) . .
Cu5 O14 C57 O13 -7.5(5) . .
Cu5 O14 C57 C58 171.5(2) . .
Cu6 O13 C57 O14 0.3(5) . .
Cu6 O13 C57 C58 -178.7(2) . .
O14 C57 C58 C70 176.3(3) . .
O13 C57 C58 C70 -4.6(5) . .
O14 C57 C58 C59 -5.7(5) . .
O13 C57 C58 C59 173.3(3) . .
C70 C58 C59 C60 1.6(6) . .
C57 C58 C59 C60 -176.5(3) . .
C58 C59 C60 C61 0.2(6) . .
C59 C60 C61 N5 -179.5(4) . .
C59 C60 C61 C69 -3.1(6) . .
C62 N5 C61 C60 176.5(4) . .
C62 N5 C61 C69 -0.2(4) . .
C61 N5 C62 C63 -178.8(4) . .
C61 N5 C62 C68 0.3(4) . .
N5 C62 C63 C64 -178.1(4) . .
C68 C62 C63 C64 2.9(7) . .
C62 C63 C64 C65 -1.8(7) . .
C63 C64 C65 C67 0.1(6) . .
C63 C64 C65 C66 179.2(4) . .
Cu3 O20 C66 O19 7.5(5) 3_556 .
Cu3 O20 C66 C65 -171.1(2) 3_556 .
Cu4 O19 C66 O20 -4.1(5) 3_556 .
Cu4 O19 C66 C65 174.5(2) 3_556 .
C67 C65 C66 O20 -174.0(3) . .
C64 C65 C66 O20 7.0(5) . .
C67 C65 C66 O19 7.3(5) . .
C64 C65 C66 O19 -171.7(3) . .
C64 C65 C67 C68 0.5(5) . .
C66 C65 C67 C68 -178.5(3) . .
C65 C67 C68 C62 0.6(5) . .
C65 C67 C68 C69 179.0(4) . .
N5 C62 C68 C67 178.4(3) . .
C63 C62 C68 C67 -2.4(6) . .
N5 C62 C68 C69 -0.3(4) . .
C63 C62 C68 C69 178.9(4) . .
C60 C61 C69 C70 4.3(5) . .
N5 C61 C69 C70 -178.7(3) . .
C60 C61 C69 C68 -177.0(3) . .
N5 C61 C69 C68 0.0(4) . .
C67 C68 C69 C70 0.1(7) . .
C62 C68 C69 C70 178.6(4) . .
C67 C68 C69 C61 -178.4(4) . .
C62 C68 C69 C61 0.2(4) . .
C61 C69 C70 C58 -2.4(5) . .
C68 C69 C70 C58 179.3(4) . .
C59 C58 C70 C69 -0.4(5) . .
C57 C58 C70 C69 177.6(3) . .
Cu6 O9 C71 O10 -11.1(5) . .
Cu6 O9 C71 C72 166.9(2) . .
Cu5 O10 C71 O9 2.5(5) . .
Cu5 O10 C71 C72 -175.5(2) . .
O9 C71 C72 C84 6.9(5) . .
O10 C71 C72 C84 -174.8(3) . .
O9 C71 C72 C73 -169.9(4) . .
O10 C71 C72 C73 8.3(5) . .
C84 C72 C73 C74 -2.3(7) . .
C71 C72 C73 C74 174.6(4) . .
C72 C73 C74 C75 0.4(8) . .
C76 N28 C75 C74 178.7(6) . .
C76 N28 C75 C83 -1.1(7) . .
C73 C74 C75 N28 -177.6(6) . .
C73 C74 C75 C83 2.1(8) . .
C75 N28 C76 C77 176.3(8) . .
C75 N28 C76 C82 2.9(7) . .
N28 C76 C77 C78 -175.9(7) . .
C82 C76 C77 C78 -3.2(11) . .
C76 C77 C78 C79 1.7(12) . .
C77 C78 C79 C81 0.4(10) . .
C77 C78 C79 C80 178.0(6) . .
Cu2 O22 C80 O21 13.4(6) 3_556 .
Cu2 O22 C80 C79 -165.4(3) 3_556 .
Cu1 O21 C80 O22 -5.5(6) 3_556 .
Cu1 O21 C80 C79 173.3(3) 3_556 .
C78 C79 C80 O22 167.9(5) . .
C81 C79 C80 O22 -14.5(6) . .
C78 C79 C80 O21 -11.0(7) . .
C81 C79 C80 O21 166.6(4) . .
C78 C79 C81 C82 -0.9(7) . .
C80 C79 C81 C82 -178.4(4) . .
C79 C81 C82 C76 -0.7(7) . .
C79 C81 C82 C83 179.6(5) . .
N28 C76 C82 C81 176.8(5) . .
C77 C76 C82 C81 2.8(10) . .
N28 C76 C82 C83 -3.5(7) . .
C77 C76 C82 C83 -177.4(7) . .
N28 C75 C83 C84 177.1(4) . .
C74 C75 C83 C84 -2.7(8) . .
N28 C75 C83 C82 -1.1(6) . .
C74 C75 C83 C82 179.1(5) . .
C81 C82 C83 C84 4.7(10) . .
C76 C82 C83 C84 -175.0(5) . .
C81 C82 C83 C75 -177.5(6) . .
C76 C82 C83 C75 2.8(6) . .
C75 C83 C84 C72 0.7(6) . .
C82 C83 C84 C72 178.3(5) . .
C73 C72 C84 C83 1.7(6) . .
C71 C72 C84 C83 -175.2(4) . .
Cu1 O25 C85 C86 75.1(10) . .
Cu2 O26 C87 C88 80(7) . .
Cu3 O28 C90 N6 142.0(3) . .
Cu3 O28 C90 C89 -41.3(7) . .
C92 N6 C90 O28 -5.0(7) . .
C91 N6 C90 O28 169.4(4) . .
C92 N6 C90 C89 178.1(6) . .
C91 N6 C90 C89 -7.4(8) . .
Cu4 O27 C93 C94 -42(3) . .
Cu5 O29 C95 C96 -19.1(19) . .
Cu5 O29 C95 N7 -170.0(4) . .
C97 N7 C95 O29 170.4(8) . .
C98 N7 C95 O29 -24.1(19) . .
C97 N7 C95 C96 13.8(13) . .
C98 N7 C95 C96 179.3(16) . .
Cu6 O30 C99 N8 -164.9(7) . .
Cu6 O30 C99 C100 9.5(14) . .
C102 N8 C99 O30 -1.6(16) . .
C101 N8 C99 O30 166.0(11) . .
C102 N8 C99 C100 -176.4(11) . .
C101 N8 C99 C100 -8.8(18) . .
